data_7711804
loop_
_publ_author_name
'Li, Min'
'Han, Jiayi'
'Wu, Haipeng'
'Du, Yi-En'
'Liu, Yufang'
'Chen, Yongqiang'
'Chen, Sanping'

_publ_section_title
;
 Effects of strong coordination bonds at the axial or equatorial positions
 on magnetic relaxation for pentagonal bipyramidal dysprosium(III)
 single-ion magnets.
;
_journal_issue 44
_journal_name_full 'Dalton transactions (Cambridge, England : 2003)'
_journal_page_first 16964
_journal_page_last 16972
_journal_paper_doi 10.1039/d2dt02402k
_journal_volume 51
_journal_year 2022
_chemical_formula_moiety '2(C32 H30 Cl3 Dy N10 O9), C32 H29 Cl3 Dy N10 O9, H2 O'
_chemical_formula_sum 'C96 H92 Cl9 Dy3 N30 O28'
_chemical_formula_weight 2920.54
_space_group_crystal_system triclinic
_space_group_IT_number 2
_space_group_name_Hall '-P 1'
_space_group_name_H-M_alt 'P -1'
_atom_sites_solution_hydrogens mixed
_audit_creation_date 2021-08-03
_audit_creation_method
;
Olex2 1.2
(compiled 2018.05.29 svn.r3508 for OlexSys, GUI svn.r5506)
;
_audit_update_record
;
2021-09-06 deposited with the CCDC.	2022-10-13 downloaded from the CCDC.
;
_cell_angle_alpha 73.820(2)
_cell_angle_beta 82.393(2)
_cell_angle_gamma 82.882(2)
_cell_formula_units_Z 2
_cell_length_a 11.2799(3)
_cell_length_b 21.7618(6)
_cell_length_c 25.8284(7)
_cell_measurement_reflns_used 17848
_cell_measurement_temperature 293(2)
_cell_measurement_theta_max 74.9920
_cell_measurement_theta_min 3.0960
_cell_volume 6010.1(3)
_computing_cell_refinement 'CrysAlisPro 1.171.41.112a (Rigaku OD, 2021)'
_computing_data_collection 'CrysAlisPro 1.171.41.112a (Rigaku OD, 2021)'
_computing_data_reduction 'CrysAlisPro 1.171.41.112a (Rigaku OD, 2021)'
_computing_molecular_graphics 'Olex2 (Dolomanov et al., 2009)'
_computing_publication_material 'Olex2 (Dolomanov et al., 2009)'
_computing_structure_refinement 'ShelXL (Sheldrick, 2015)'
_computing_structure_solution 'SHELXT 2014/5 (Sheldrick, 2014)'
_diffrn_ambient_temperature 293(2)
_diffrn_detector 'Hybrid Pixel Array Detector'
_diffrn_detector_area_resol_mean 10.0000
_diffrn_detector_type HyPix
_diffrn_measured_fraction_theta_full 0.989
_diffrn_measured_fraction_theta_max 0.989
_diffrn_measurement_details
;
List of Runs (angles in degrees, time in seconds):

  # Type    Start    End  Width  t~exp~   \w     \q     \k     \f   Frames
#--------------------------------------------------------------------------
  1  \w   -111.00 -37.00   1.00    2.20    --  -48.20 -66.00-169.00   74
  2  \w    -63.00  23.00   1.00    2.20    --  -48.20  66.00 -34.00   86
  3  \w    -21.00  63.00   1.00    2.20    --   48.20 -66.00-169.00   84
  4  \w     36.00 115.00   1.00    2.20    --   48.20  66.00 -34.00   79
  5  \w    -26.00  26.00   1.00    2.20    --  -48.20  19.00 -90.00   52
  6  \w     34.00  95.00   1.00    2.20    --   48.20-125.00  60.00   61
  7  \w    -64.00 -24.00   1.00   25.00    --  -86.25  66.00 -34.00   40
  8  \w   -158.00 -86.00   1.00   25.00    --  -86.25 -66.00-169.00   72
  9  \w    -63.00 -14.00   1.00   25.00    --  -86.25  57.00 150.00   49
 10  \w   -155.00 -86.00   1.00   25.00    --  -86.25 -99.00 -90.00   69
 11  \w     93.00 164.00   1.00   25.00    --  106.49  66.00 -34.00   71
 12  \w     36.00  79.00   1.00   25.00    --  106.49 -66.00-169.00   43
 13  \w     35.00 106.00   1.00   25.00    --  106.49 -99.00 -90.00   71
 14  \w     39.00 174.00   1.00   25.00    --  106.49   0.00 -60.00  135
 15  \w     35.00 106.00   1.00   25.00    --  106.49 -99.00  30.00   71
 16  \w     94.00 178.00   1.00   25.00    --  106.49  19.00  60.00   84
 17  \w     74.00 101.00   1.00   25.00    --  106.49 -99.00-180.00   27
 18  \w     94.00 123.00   1.00   25.00    --  106.49  19.00 150.00   29
 19  \w    127.00 173.00   1.00   25.00    --  106.49  19.00 150.00   46
 20  \w     34.00 105.00   1.00   25.00    --  106.49 -77.00 -60.00   71
 21  \w     34.00 106.00   1.00   25.00    --  106.49 -99.00-150.00   72
 22  \w     36.00 106.00   1.00   25.00    --  106.49 -99.00 -60.00   70
 23  \w     35.00  66.00   1.00   25.00    --  106.49 -57.00  60.00   31
 24  \w     36.00  69.00   1.00   25.00    --  106.49 -99.00-180.00   33
 25  \w     34.00 105.00   1.00   25.00    --  106.49 -99.00 150.00   71
 26  \w     34.00 106.00   1.00   25.00    --  106.49 -99.00  90.00   72
 27  \w     38.00  65.00   1.00   25.00    --  106.49 -57.00 -30.00   27
;
_diffrn_measurement_device 'four-circle diffractometer'
_diffrn_measurement_device_type 'XtaLAB Synergy, Dualflex, HyPix'
_diffrn_measurement_method '\w scans'
_diffrn_orient_matrix_type 'CrysAlisPro convention (1999,Acta A55,543-557)'
_diffrn_orient_matrix_UB_11 0.0277684000
_diffrn_orient_matrix_UB_12 -0.0669770000
_diffrn_orient_matrix_UB_13 -0.0102736000
_diffrn_orient_matrix_UB_21 -0.0808901000
_diffrn_orient_matrix_UB_22 0.0206260000
_diffrn_orient_matrix_UB_23 -0.0466400000
_diffrn_orient_matrix_UB_31 0.1087718000
_diffrn_orient_matrix_UB_32 0.0238295000
_diffrn_orient_matrix_UB_33 -0.0402172000
_diffrn_radiation_monochromator mirror
_diffrn_radiation_probe x-ray
_diffrn_radiation_type CuK\a
_diffrn_radiation_wavelength 1.54184
_diffrn_reflns_av_R_equivalents 0.0783
_diffrn_reflns_av_unetI/netI 0.0653
_diffrn_reflns_Laue_measured_fraction_full 0.989
_diffrn_reflns_Laue_measured_fraction_max 0.989
_diffrn_reflns_limit_h_max 13
_diffrn_reflns_limit_h_min -11
_diffrn_reflns_limit_k_max 25
_diffrn_reflns_limit_k_min -25
_diffrn_reflns_limit_l_max 30
_diffrn_reflns_limit_l_min -30
_diffrn_reflns_number 65718
_diffrn_reflns_point_group_measured_fraction_full 0.989
_diffrn_reflns_point_group_measured_fraction_max 0.989
_diffrn_reflns_theta_full 67.078
_diffrn_reflns_theta_max 67.078
_diffrn_reflns_theta_min 3.122
_diffrn_source 'micro-focus sealed X-ray tube'
_diffrn_source_type 'PhotonJet (Cu) X-ray Source'
_exptl_absorpt_coefficient_mu 12.368
_exptl_absorpt_correction_T_max 1.00000
_exptl_absorpt_correction_T_min 0.86250
_exptl_absorpt_correction_type multi-scan
_exptl_absorpt_process_details
;
CrysAlisPro 1.171.41.112a (Rigaku Oxford Diffraction, 2021)
Empirical absorption correction using spherical harmonics,
implemented in SCALE3 ABSPACK scaling algorithm.
;
_exptl_crystal_colour red
_exptl_crystal_colour_primary red
_exptl_crystal_density_diffrn 1.614
_exptl_crystal_description block
_exptl_crystal_F_000 2906
_exptl_crystal_size_max 0.04
_exptl_crystal_size_mid 0.03
_exptl_crystal_size_min 0.03
_refine_diff_density_max 0.612
_refine_diff_density_min -1.375
_refine_diff_density_rms 0.092
_refine_ls_extinction_method none
_refine_ls_goodness_of_fit_ref 1.008
_refine_ls_hydrogen_treatment constr
_refine_ls_matrix_type full
_refine_ls_number_parameters 1595
_refine_ls_number_reflns 21242
_refine_ls_number_restraints 409
_refine_ls_restrained_S_all 1.013
_refine_ls_R_factor_all 0.0977
_refine_ls_R_factor_gt 0.0625
_refine_ls_shift/su_max 0.002
_refine_ls_shift/su_mean 0.000
_refine_ls_structure_factor_coef Fsqd
_refine_ls_weighting_details 'w=1/[\s^2^(Fo^2^)+(0.1154P)^2^] where P=(Fo^2^+2Fc^2^)/3'
_refine_ls_weighting_scheme calc
_refine_ls_wR_factor_gt 0.1670
_refine_ls_wR_factor_ref 0.1887
_reflns_Friedel_coverage 0.000
_reflns_number_gt 13481
_reflns_number_total 21242
_reflns_threshold_expression 'I > 2\s(I)'
_cod_data_source_file d2dt02402k2.cif
_cod_data_source_block 3
_cod_database_code 7711804
_shelx_shelxl_version_number 2018/3
_chemical_oxdiff_formula DyClCN
_shelx_space_group_comment
;
The symmetry employed for this shelxl refinement is uniquely defined
by the following loop, which should always be used as a source of
symmetry information in preference to the above space-group names.
They are only intended as comments.
;
_shelx_estimated_absorpt_t_max 0.708
_shelx_estimated_absorpt_t_min 0.638
_diffrn_oxdiff_digest_frames
;
0107003068e8566a22556a1b5dded2fc2d01690c43c
;
_reflns_odcompleteness_completeness 98.92
_reflns_odcompleteness_iscentric 1
_reflns_odcompleteness_theta 66.97
_olex2_refinement_description
;
1. Fixed Uiso
 At 1.2 times of:
  All C(H) groups, All C(H,H) groups, All N(H) groups, All N(H,H) groups
 At 1.5 times of:
  All O(H,H) groups
2. Restrained distances
 O5-N6 = O3-N6 = O4-N5 = O2-N5
 1.22 with sigma of 0.01
 O10-N8 = O9-N9 = O8-N8 = O7-N9
 1.22 with sigma of 0.01
 N6-C18 = N5-C18
 1.45 with sigma of 0.01
 O24-N33 = O25-N34 = O26-N33 = O27-N34
 1.22 with sigma of 0.01
 N33-C94 = N34-C94
 1.45 with sigma of 0.01
 Cl4-C16 = Cl3-C16
 1.75 with sigma of 0.01
3. Rigid bond restraints
 Cl2, C25
 with sigma for 1-2 distances of 0.005 and sigma for 1-3 distances of 0.005
4. Uiso/Uaniso restraints and constraints
O1 \\sim N7 \\sim C15 \\sim N6 \\sim C18 \\sim O5 \\sim C20 \\sim O3 \\sim C16
\\sim C17 \\sim C19 \\sim O4 \\sim O2 \\sim N5 \\sim Cl4 \\sim Cl3: within 1.7A
with sigma of 0.004 and sigma for terminal atoms of 0.008
C23 \\sim C22 \\sim C21 \\sim C26 \\sim C25 \\sim C24 \\sim Cl2 \\sim O6 \\sim
N10 \\sim N8 \\sim O8 \\sim O9 \\sim O7 \\sim N9 \\sim O10: within 1.7A with
sigma of 0.004 and sigma for terminal atoms of 0.008
Cl9 \\sim Cl10 \\sim C86 \\sim O28 \\sim C85 \\sim C90 \\sim N29 \\sim N30
\\sim C89 \\sim C88 \\sim C87 \\sim N31 \\sim O30 \\sim O29: within 1.7A with
sigma of 0.004 and sigma for terminal atoms of 0.008
C66 \\sim C65 \\sim N26 \\sim C69 \\sim C68 \\sim C67: within 1.7A with sigma
of 0.004 and sigma for terminal atoms of 0.008
Uanis(Cl3) \\sim Ueq, Uanis(O26) \\sim Ueq, Uanis(N33) \\sim Ueq: with sigma of
0.01 and sigma for terminal atoms of 0.01
5. Others
 Fixed Sof: O10(0.5) N8(0.5) O8(0.5) N6(0.5) O5(0.5) O3(0.5) O24(0.5) O26(0.5)
 N33(0.5) O4(0.5) O2(0.5) N5(0.5) O9(0.5) O7(0.5) N9(0.5) N34(0.5) O25(0.5)
 O27(0.5) N29(0.5) N30(0.5) H29A(0.5) H29B(0.5) Cl9(0.5) Cl10(0.5) Cl4(0.5)
 Cl3(0.5)
6.a Riding coordinates:
 O36(H36A,H36B)
6.b Rotating group:
 N17(H17A,H17B), N32(H32A,H32B), N27(H27A,H27B), N21(H21A,H21B)
6.c Ternary CH refined with riding coordinates:
 N24(H24A), N3(H3), N14(H14A), N2(H2), N15(H15), N25(H25)
6.d Secondary CH2 refined with riding coordinates:
 C40(H40A,H40B), C72(H72A,H72B), C9(H9A,H9B), C7(H7C,H7D), C8(H8A,H8B), C6(H6A,
 H6B), C71(H71A,H71B), C39(H39A,H39B), C73(H73A,H73B), C41(H41A,H41B), C38(H38A,
 H38B), C70(H70A,H70B), N30(H29A,H29B)
6.e Aromatic/amide H refined with riding coordinates:
 C29(H29), C31(H31), C46(H46), C57(H57), C1(H1), C14(H14), C60(H60), C55(H55),
 C4(H4), C13(H13), C83(H83), C62(H62), C2(H2A), C81(H81), C52(H52), C3(H3A),
 C76(H76), C77(H77), C75(H75), C45(H45), C11(H11), C43(H43), C50(H50), C78(H78),
  C95(H95), C93(H93), C36(H36), C12(H12), C24(H24), C33(H33), C87(H87),
 C89(H89), C44(H44), C22(H22), C35(H35), C68(H68), C67(H67), C17(H17), C19(H19),
  C66(H66), C34(H34), C65(H65)
6.f Fitted hexagon refined as free rotating group:
 C95(C96,C91,C92,C93,C94)
6.g X=CH2 refined with riding coordinates:
 N12(H12A,H12B), N19(H19A,H19B), N7(H7A,H7B), N10(H10A,H10B)
;
_platon_squeeze_void_probe_radius 1.20
_olex2_submission_special_instructions 'No special instructions were received'
_oxdiff_exptl_absorpt_empirical_details
;
Empirical correction (ABSPACK) includes:
- Absorption correction using spherical harmonics
- Frame scaling
;
_oxdiff_exptl_absorpt_empirical_full_max 2.734
_oxdiff_exptl_absorpt_empirical_full_min 0.534

loop_
_space_group_symop_operation_xyz
'x, y, z'
'-x, -y, -z'

loop_
_atom_site_label
_atom_site_type_symbol
_atom_site_fract_x
_atom_site_fract_y
_atom_site_fract_z
_atom_site_U_iso_or_equiv
_atom_site_adp_type
_atom_site_occupancy
_atom_site_site_symmetry_order
_atom_site_calc_flag
_atom_site_refinement_flags_posn
_atom_site_refinement_flags_adp
_atom_site_refinement_flags_occupancy
_atom_site_disorder_assembly
_atom_site_disorder_group
Dy2 Dy 0.35458(4) 0.52144(2) 0.69548(2) 0.06537(13) Uani 1 1 d . . . . .
Dy1 Dy 0.73592(4) 0.76302(2) 0.94563(2) 0.06253(13) Uani 1 1 d . . . . .
Dy3 Dy 0.88648(4) 0.91279(2) 0.32339(2) 0.07583(15) Uani 1 1 d . . . . .
Cl1 Cl 0.62326(18) 0.57179(10) 0.97839(9) 0.0902(5) Uani 1 1 d . . . . .
Cl7 Cl 0.2472(2) 0.65000(11) 0.78868(10) 0.1057(7) Uani 1 1 d . . . . .
Cl5 Cl 0.4925(3) 0.39038(12) 0.60110(10) 0.1117(8) Uani 1 1 d . . . . .
Cl8 Cl 1.0367(3) 0.78592(13) 0.22501(11) 0.1337(11) Uani 1 1 d . . . . .
Cl6 Cl 0.2142(2) 0.33865(13) 0.77223(12) 0.1243(9) Uani 1 1 d . . . . .
Cl2 Cl 0.8132(3) 0.68579(17) 0.80934(15) 0.1520(11) Uani 1 1 d . U . . .
Cl11 Cl 0.7800(3) 1.04900(18) 0.40389(17) 0.1554(12) Uani 1 1 d . . . . .
O11 O 0.8040(5) 0.6641(2) 0.9491(2) 0.0809(14) Uani 1 1 d . . . . .
O20 O 0.2557(5) 0.6167(2) 0.6848(2) 0.0874(15) Uani 1 1 d . . . . .
O17 O 0.1967(5) 0.4782(3) 0.7416(2) 0.0802(14) Uani 1 1 d . . . . .
O14 O 0.4728(5) 0.4334(2) 0.7005(2) 0.0791(14) Uani 1 1 d . . . . .
O6 O 0.7326(5) 0.7926(3) 0.8584(2) 0.0936(14) Uani 1 1 d . U . . .
O13 O 1.0932(6) 0.4106(3) 0.9250(3) 0.0998(18) Uani 1 1 d . . . . .
O23 O 0.7796(5) 1.0071(2) 0.3073(3) 0.1047(19) Uani 1 1 d . . . . .
O12 O 0.9211(6) 0.3742(3) 0.9576(3) 0.1009(18) Uani 1 1 d . . . . .
N12 N 1.0375(5) 0.6474(3) 0.9084(3) 0.0811(18) Uani 1 1 d . . . . .
H12A H 1.111873 0.641617 0.896725 0.097 Uiso 1 1 calc R . . . .
H12B H 1.006848 0.685034 0.910403 0.097 Uiso 1 1 calc R . . . .
O31 O 1.0078(5) 0.8265(2) 0.3266(2) 0.0880(15) Uani 1 1 d . . . . .
N13 N 0.4086(6) 0.5129(3) 0.7902(3) 0.0730(16) Uani 1 1 d . . . . .
O1 O 0.6884(7) 0.8619(3) 0.9509(3) 0.1159(18) Uani 1 1 d . U . . .
N1 N 0.5277(5) 0.7315(3) 0.9423(3) 0.0727(16) Uani 1 1 d . . . . .
N19 N 0.0029(6) 0.5651(3) 0.7626(3) 0.091(2) Uani 1 1 d . . . . .
H19A H -0.057934 0.590480 0.769851 0.109 Uiso 1 1 calc R . . . .
H19B H 0.066602 0.580723 0.744079 0.109 Uiso 1 1 calc R . . . .
O22 O -0.0005(6) 0.8704(3) 0.7286(3) 0.1018(19) Uani 1 1 d . . . . .
O21 O -0.0410(6) 0.8830(3) 0.6467(3) 0.106(2) Uani 1 1 d . . . . .
N4 N 0.9508(5) 0.7961(3) 0.9198(3) 0.0721(16) Uani 1 1 d . . . . .
N22 N 0.0045(6) 0.8508(3) 0.6877(3) 0.0824(18) Uani 1 1 d . . . . .
N24 N 1.0602(6) 0.9763(3) 0.3202(3) 0.0748(16) Uani 1 1 d . . . . .
H24A H 1.024068 1.019204 0.321784 0.090 Uiso 1 1 calc R . . . .
N23 N 0.9502(7) 0.9089(3) 0.4148(3) 0.0843(18) Uani 1 1 d . . . . .
N3 N 0.8607(5) 0.7428(3) 1.0237(2) 0.0729(15) Uani 1 1 d . . . . .
H3 H 0.894503 0.698136 1.028474 0.087 Uiso 1 1 calc R . . . .
C64 C 0.1912(6) 0.6714(3) 0.6868(3) 0.0717(19) Uani 1 1 d . . . . .
N14 N 0.5289(6) 0.5835(3) 0.6988(3) 0.0855(18) Uani 1 1 d . . . . .
H14A H 0.490185 0.626221 0.699498 0.103 Uiso 1 1 calc R . . . .
N17 N 0.5436(7) 0.3649(4) 0.7992(3) 0.099(2) Uani 1 1 d . . . . .
H17A H 0.524376 0.405697 0.787574 0.119 Uiso 1 1 d GR . . . .
H17B H 0.487613 0.348080 0.823301 0.119 Uiso 1 1 d GR . . . .
N11 N 0.9839(7) 0.4182(3) 0.9414(3) 0.0782(17) Uani 1 1 d . . . . .
O19 O -0.2968(6) 0.4142(4) 0.8710(3) 0.118(2) Uani 1 1 d . . . . .
N28 N 1.2042(7) 0.5754(3) 0.3477(3) 0.097(2) Uani 1 1 d . . . . .
C5 C 0.4601(6) 0.7072(4) 0.9886(3) 0.0679(18) Uani 1 1 d . . . . .
N16 N 0.2587(7) 0.5035(4) 0.6174(3) 0.090(2) Uani 1 1 d . . . . .
O28 O 0.7319(6) 0.8697(3) 0.3776(3) 0.1149(17) Uani 1 1 d . U . . .
C30 C 0.9348(7) 0.4833(3) 0.9403(3) 0.0683(18) Uani 1 1 d . . . . .
C29 C 0.8159(7) 0.4942(3) 0.9577(3) 0.0707(18) Uani 1 1 d . . . . .
H29 H 0.766779 0.460630 0.968389 0.085 Uiso 1 1 calc R . . . .
N7 N 0.8667(7) 0.9403(3) 0.9492(4) 0.110(2) Uani 1 1 d . U . . .
H7A H 0.920997 0.965498 0.947485 0.132 Uiso 1 1 calc R . . . .
H7B H 0.885567 0.899617 0.955033 0.132 Uiso 1 1 calc R . . . .
N20 N -0.2124(7) 0.3757(5) 0.8598(3) 0.096(2) Uani 1 1 d . . . . .
N32 N 0.6606(6) 1.0656(4) 0.2187(3) 0.098(2) Uani 1 1 d . . . . .
H32A H 0.641678 1.027002 0.233382 0.117 Uiso 1 1 d GR . . . .
H32B H 0.607570 1.086175 0.197393 0.117 Uiso 1 1 d GR . . . .
C53 C 0.1001(7) 0.4533(4) 0.7694(3) 0.0701(18) Uani 1 1 d . . . . .
C61 C 0.0660(6) 0.7887(3) 0.6873(3) 0.0701(18) Uani 1 1 d . . . . .
N2 N 0.6117(6) 0.7330(4) 1.0357(3) 0.093(2) Uani 1 1 d . . . . .
H2 H 0.579807 0.775627 1.039743 0.112 Uiso 1 1 calc R . . . .
C27 C 0.8434(7) 0.6075(3) 0.9443(3) 0.0680(18) Uani 1 1 d . . . . .
O32 O 1.2168(8) 0.5542(3) 0.3083(3) 0.133(3) Uani 1 1 d . . . . .
C10 C 1.0186(7) 0.7983(3) 0.9576(3) 0.074(2) Uani 1 1 d . . . . .
N10 N 0.6350(7) 0.9141(4) 0.8128(3) 0.114(2) Uani 1 1 d . U . . .
H10A H 0.603653 0.952101 0.798260 0.137 Uiso 1 1 calc R . . . .
H10B H 0.642262 0.902109 0.846930 0.137 Uiso 1 1 calc R . . . .
C32 C 0.9652(6) 0.5950(4) 0.9244(3) 0.0724(19) Uani 1 1 d . . . . .
C31 C 1.0095(7) 0.5331(3) 0.9221(3) 0.075(2) Uani 1 1 d . . . . .
H31 H 1.088660 0.524985 0.908552 0.090 Uiso 1 1 calc R . . . .
C63 C 0.1812(7) 0.6956(3) 0.7315(3) 0.0705(18) Uani 1 1 d . . . . .
C48 C 0.5177(6) 0.3748(3) 0.7057(3) 0.0654(17) Uani 1 1 d . . . . .
C54 C 0.0933(6) 0.3871(4) 0.7877(3) 0.0716(18) Uani 1 1 d . . . . .
C28 C 0.7699(6) 0.5555(3) 0.9591(3) 0.0639(16) Uani 1 1 d . . . . .
C82 C 1.1515(7) 0.6407(3) 0.3426(3) 0.077(2) Uani 1 1 d . . . . .
C59 C 0.1339(8) 0.7079(4) 0.6421(3) 0.088(2) Uani 1 1 d . . . . .
N15 N 0.4741(7) 0.5582(3) 0.6041(3) 0.093(2) Uani 1 1 d . . . . .
H15 H 0.531820 0.521100 0.602523 0.111 Uiso 1 1 calc R . . . .
O33 O 1.2377(8) 0.5436(3) 0.3915(3) 0.130(3) Uani 1 1 d . . . . .
C56 C -0.1047(6) 0.4030(4) 0.8290(3) 0.0739(19) Uani 1 1 d . . . . .
C46 C 0.3345(8) 0.4888(4) 0.8348(3) 0.078(2) Uani 1 1 d . . . . .
H46 H 0.269216 0.468715 0.831020 0.093 Uiso 1 1 calc R . . . .
N27 N 1.0737(9) 0.7548(4) 0.4266(3) 0.128(4) Uani 1 1 d . . . . .
H27A H 1.140074 0.770637 0.428343 0.154 Uiso 1 1 d GR . . . .
H27B H 1.016163 0.786283 0.423736 0.154 Uiso 1 1 d GR . . . .
C58 C -0.0021(7) 0.4942(4) 0.7822(3) 0.081(2) Uani 1 1 d . . . . .
C26 C 0.7234(8) 0.8079(5) 0.8058(4) 0.0957(15) Uani 1 1 d . U . . .
C57 C -0.1024(7) 0.4680(4) 0.8118(3) 0.082(2) Uani 1 1 d . . . . .
H57 H -0.169020 0.494582 0.820110 0.099 Uiso 1 1 calc R . . . .
C1 C 0.4912(7) 0.7297(4) 0.8962(4) 0.087(2) Uani 1 1 d . . . . .
H1 H 0.538078 0.746442 0.864088 0.104 Uiso 1 1 calc R . . . .
C14 C 0.9955(7) 0.8166(4) 0.8676(4) 0.081(2) Uani 1 1 d . . . . .
H14 H 0.949062 0.815815 0.840643 0.097 Uiso 1 1 calc R . . . .
C60 C 0.0698(8) 0.7655(4) 0.6426(3) 0.089(2) Uani 1 1 d . . . . .
H60 H 0.029367 0.788636 0.613047 0.107 Uiso 1 1 calc R . . . .
O30 O 0.3083(8) 0.7108(4) 0.4892(4) 0.149(3) Uani 1 1 d . U . . .
O18 O -0.2160(7) 0.3176(4) 0.8727(3) 0.134(3) Uani 1 1 d . . . . .
C79 C 1.0527(7) 0.7668(3) 0.3311(3) 0.077(2) Uani 1 1 d . . . . .
C40 C 0.6128(8) 0.5965(4) 0.6477(4) 0.095(3) Uani 1 1 d . . . . .
H40A H 0.655193 0.633483 0.645440 0.114 Uiso 1 1 calc R . . . .
H40B H 0.671826 0.559861 0.648911 0.114 Uiso 1 1 calc R . . . .
C55 C -0.0092(7) 0.3609(4) 0.8179(3) 0.079(2) Uani 1 1 d . . . . .
H55 H -0.012990 0.316680 0.830153 0.095 Uiso 1 1 calc R . . . .
C47 C 0.5329(7) 0.3448(4) 0.6633(3) 0.081(2) Uani 1 1 d . . . . .
O16 O 0.6706(10) 0.1581(4) 0.6868(4) 0.163(4) Uani 1 1 d . . . . .
C72 C 1.1386(9) 0.9867(4) 0.2674(4) 0.095(3) Uani 1 1 d . . . . .
H72A H 1.186978 1.021919 0.263381 0.114 Uiso 1 1 calc R . . . .
H72B H 1.192527 0.948338 0.267277 0.114 Uiso 1 1 calc R . . . .
C4 C 0.3532(7) 0.6814(4) 0.9885(4) 0.087(2) Uani 1 1 d . . . . .
H4 H 0.306565 0.665701 1.020915 0.105 Uiso 1 1 calc R . . . .
C13 C 1.1082(8) 0.8389(4) 0.8525(4) 0.090(2) Uani 1 1 d . . . . .
H13 H 1.137252 0.851560 0.816050 0.108 Uiso 1 1 calc R . . . .
C74 C 1.0512(9) 0.9332(4) 0.4174(4) 0.084(2) Uani 1 1 d . . . . .
C83 C 1.1383(8) 0.6658(4) 0.3870(3) 0.088(2) Uani 1 1 d . . . . .
H83 H 1.163237 0.640851 0.419953 0.106 Uiso 1 1 calc R . . . .
C9 C 0.9665(8) 0.7783(4) 1.0159(4) 0.088(2) Uani 1 1 d . . . . .
H9A H 1.027399 0.751624 1.037408 0.106 Uiso 1 1 calc R . . . .
H9B H 0.944711 0.816307 1.028866 0.106 Uiso 1 1 calc R . . . .
C42 C 0.5019(7) 0.5410(4) 0.7969(4) 0.081(2) Uani 1 1 d . . . . .
N25 N 0.9857(8) 0.9482(3) 0.2294(3) 0.102(2) Uani 1 1 d . . . . .
H25 H 1.041471 0.911246 0.225056 0.122 Uiso 1 1 calc R . . . .
C62 C 0.1169(6) 0.7537(3) 0.7329(3) 0.0729(19) Uani 1 1 d . . . . .
H62 H 0.108544 0.768397 0.763855 0.087 Uiso 1 1 calc R . . . .
C7 C 0.6835(8) 0.7097(5) 1.0824(3) 0.097(3) Uani 1 1 d . . . . .
H7C H 0.634292 0.715672 1.114719 0.116 Uiso 1 1 calc R . . . .
H7D H 0.705781 0.663995 1.087904 0.116 Uiso 1 1 calc R . . . .
C84 C 1.0882(8) 0.7275(4) 0.3821(3) 0.084(2) Uani 1 1 d . . . . .
C8 C 0.7911(8) 0.7422(5) 1.0754(3) 0.092(2) Uani 1 1 d . . . . .
H8A H 0.840044 0.720768 1.104572 0.110 Uiso 1 1 calc R . . . .
H8B H 0.769061 0.786034 1.077451 0.110 Uiso 1 1 calc R . . . .
C2 C 0.3873(8) 0.7043(5) 0.8937(4) 0.101(3) Uani 1 1 d . . . . .
H2A H 0.364339 0.704003 0.860473 0.121 Uiso 1 1 calc R . . . .
C49 C 0.5550(7) 0.3364(3) 0.7564(3) 0.076(2) Uani 1 1 d . . . . .
C81 C 1.1200(8) 0.6766(4) 0.2935(4) 0.087(2) Uani 1 1 d . . . . .
H81 H 1.132088 0.659295 0.263864 0.105 Uiso 1 1 calc R . . . .
C6 C 0.5046(7) 0.7036(5) 1.0412(4) 0.088(2) Uani 1 1 d . . . . .
H6A H 0.442966 0.724048 1.062507 0.106 Uiso 1 1 calc R . . . .
H6B H 0.517864 0.658827 1.061072 0.106 Uiso 1 1 calc R . . . .
C80 C 1.0705(8) 0.7380(4) 0.2880(3) 0.083(2) Uani 1 1 d . . . . .
N26 N 0.7856(9) 0.8845(5) 0.2538(5) 0.130(2) Uani 1 1 d . U . . .
C52 C 0.5795(8) 0.2820(4) 0.6689(4) 0.093(2) Uani 1 1 d . . . . .
H52 H 0.587373 0.263704 0.640011 0.111 Uiso 1 1 calc R . . . .
N31 N 0.3221(9) 0.7680(5) 0.4834(5) 0.136(2) Uani 1 1 d . U . . .
N21 N 0.1409(10) 0.6816(5) 0.5978(3) 0.137(4) Uani 1 1 d . . . . .
H21A H 0.078095 0.661313 0.598784 0.165 Uiso 1 1 d GR . . . .
H21B H 0.144195 0.712785 0.568012 0.165 Uiso 1 1 d GR . . . .
C71 C 1.0647(10) 1.0015(4) 0.2210(4) 0.102(3) Uani 1 1 d . . . . .
H71A H 1.116510 1.005497 0.187345 0.122 Uiso 1 1 calc R . . . .
H71B H 1.015794 1.041922 0.218874 0.122 Uiso 1 1 calc R . . . .
N18 N 0.6609(9) 0.1818(4) 0.7257(5) 0.124(3) Uani 1 1 d . . . . .
C3 C 0.3174(8) 0.6792(5) 0.9413(4) 0.100(3) Uani 1 1 d . . . . .
H3A H 0.247096 0.661105 0.940832 0.120 Uiso 1 1 calc R . . . .
C76 C 1.0156(16) 0.9157(6) 0.5117(5) 0.136(4) Uani 1 1 d . . . . .
H76 H 1.036848 0.918916 0.544403 0.163 Uiso 1 1 calc R . . . .
C39 C 0.5498(9) 0.6087(5) 0.5997(4) 0.102(3) Uani 1 1 d . . . . .
H39A H 0.500959 0.649427 0.594935 0.123 Uiso 1 1 calc R . . . .
H39B H 0.607837 0.611632 0.568038 0.123 Uiso 1 1 calc R . . . .
C77 C 0.9151(13) 0.8892(6) 0.5107(5) 0.123(4) Uani 1 1 d . . . . .
H77 H 0.867118 0.872834 0.542618 0.148 Uiso 1 1 calc R . . . .
C85 C 0.6378(9) 0.8463(5) 0.4024(5) 0.1136(17) Uani 1 1 d . U . . .
C73 C 1.1288(8) 0.9540(4) 0.3653(4) 0.090(2) Uani 1 1 d . . . . .
H73A H 1.174653 0.988084 0.367155 0.108 Uiso 1 1 calc R . . . .
H73B H 1.185085 0.918185 0.360262 0.108 Uiso 1 1 calc R . . . .
C51 C 0.6143(8) 0.2469(4) 0.7192(4) 0.092(3) Uani 1 1 d . . . . .
C88 C 0.4288(10) 0.7946(5) 0.4572(5) 0.1220(18) Uani 1 1 d . U . . .
C75 C 1.0865(11) 0.9378(5) 0.4648(5) 0.112(3) Uani 1 1 d . . . . .
H75 H 1.157218 0.955629 0.464986 0.135 Uiso 1 1 calc R . . . .
O29 O 0.2356(8) 0.8032(4) 0.4975(4) 0.165(3) Uani 1 1 d . U . . .
C45 C 0.3508(9) 0.4924(5) 0.8854(4) 0.095(3) Uani 1 1 d . . . . .
H45 H 0.300562 0.473407 0.915717 0.114 Uiso 1 1 calc R . . . .
C21 C 0.6753(8) 0.8703(6) 0.7797(4) 0.1027(18) Uani 1 1 d . U . . .
C37 C 0.3083(9) 0.5270(5) 0.5652(3) 0.093(3) Uani 1 1 d . . . . .
O10 O 0.7429(16) 0.7968(9) 0.6190(6) 0.133(3) Uani 0.5 1 d D U P A 1
C11 C 1.1319(8) 0.8207(5) 0.9447(5) 0.100(3) Uani 1 1 d . . . . .
H11 H 1.177594 0.821342 0.972029 0.120 Uiso 1 1 calc R . . . .
C86 C 0.6304(9) 0.7800(5) 0.4222(5) 0.1192(18) Uani 1 1 d . U . . .
C15 C 0.6559(11) 0.9230(4) 0.9434(5) 0.1182(18) Uani 1 1 d . U . . .
N8 N 0.699(2) 0.8415(9) 0.6370(9) 0.124(2) Uani 0.5 1 d D U P A 1
C43 C 0.5216(10) 0.5494(5) 0.8449(4) 0.104(3) Uani 1 1 d . . . . .
H43 H 0.585851 0.571042 0.847447 0.125 Uiso 1 1 calc R . . . .
C50 C 0.6041(7) 0.2727(4) 0.7626(4) 0.088(2) Uani 1 1 d . . . . .
H50 H 0.629401 0.248289 0.795596 0.105 Uiso 1 1 calc R . . . .
C41 C 0.5872(8) 0.5633(4) 0.7473(4) 0.093(3) Uani 1 1 d . . . . .
H41A H 0.626904 0.598670 0.751003 0.111 Uiso 1 1 calc R . . . .
H41B H 0.648371 0.528496 0.744556 0.111 Uiso 1 1 calc R . . . .
C78 C 0.8842(10) 0.8865(5) 0.4621(4) 0.109(3) Uani 1 1 d . . . . .
H78 H 0.813993 0.868317 0.461775 0.131 Uiso 1 1 calc R . . . .
C95 C 0.6576(6) 1.1526(3) 0.3434(3) 0.133(5) Uani 1 1 d . . . . .
H95 H 0.655736 1.171515 0.371644 0.159 Uiso 1 1 calc R . . . .
C96 C 0.7156(6) 1.0915(3) 0.3473(3) 0.108(3) Uani 1 1 d G . . . .
C91 C 0.7183(5) 1.0633(2) 0.3050(3) 0.098(3) Uani 1 1 d G . . . .
C92 C 0.6631(5) 1.0961(3) 0.2588(3) 0.111(4) Uani 1 1 d G . . . .
C93 C 0.6051(5) 1.1572(3) 0.2549(3) 0.128(4) Uani 1 1 d G . . . .
H93 H 0.568209 1.179134 0.224004 0.153 Uiso 1 1 calc R . . . .
C94 C 0.6024(5) 1.1854(2) 0.2972(4) 0.141(6) Uani 1 1 d DG . . . .
C36 C 0.2656(12) 0.5126(7) 0.5232(4) 0.124(4) Uani 1 1 d . . . . .
H36 H 0.297996 0.529922 0.487785 0.149 Uiso 1 1 calc R . . . .
C25 C 0.7566(8) 0.7636(6) 0.7758(4) 0.1032(17) Uani 1 1 d . U . . .
C12 C 1.1757(8) 0.8421(5) 0.8910(5) 0.105(3) Uani 1 1 d . . . . .
H12 H 1.250288 0.858465 0.881383 0.126 Uiso 1 1 calc R . . . .
C69 C 0.8155(12) 0.9091(7) 0.2024(6) 0.132(2) Uani 1 1 d . U . . .
O8 O 0.6551(19) 0.8959(9) 0.6172(8) 0.133(3) Uani 0.5 1 d D U P A 1
N6 N 0.5108(15) 1.1123(7) 0.9307(10) 0.141(2) Uani 0.5 1 d D U P B 1
C24 C 0.7459(9) 0.7806(6) 0.7199(4) 0.1096(19) Uani 1 1 d . U . . .
H24 H 0.768557 0.751688 0.698979 0.132 Uiso 1 1 calc R . . . .
O15 O 0.6908(10) 0.1499(4) 0.7690(5) 0.171(4) Uani 1 1 d . . . . .
C33 C 0.1699(10) 0.4640(7) 0.6260(4) 0.128(4) Uani 1 1 d . . . . .
H33 H 0.135690 0.447905 0.661311 0.154 Uiso 1 1 calc R . . . .
C90 C 0.5326(9) 0.8862(5) 0.4086(5) 0.1161(19) Uani 1 1 d . U . . .
C18 C 0.5880(13) 1.0546(4) 0.9263(5) 0.136(2) Uani 1 1 d D U . . .
C87 C 0.5270(9) 0.7529(5) 0.4497(5) 0.1185(19) Uani 1 1 d . U . . .
H87 H 0.524476 0.708574 0.462342 0.142 Uiso 1 1 calc R . . . .
C23 C 0.6994(10) 0.8432(7) 0.6977(4) 0.1167(18) Uani 1 1 d . U . . .
C38 C 0.4111(10) 0.5677(5) 0.5574(4) 0.108(3) Uani 1 1 d . . . . .
H38A H 0.467932 0.558890 0.528145 0.130 Uiso 1 1 calc R . . . .
H38B H 0.380433 0.612498 0.546150 0.130 Uiso 1 1 calc R . . . .
C89 C 0.4299(9) 0.8613(5) 0.4374(5) 0.120(2) Uani 1 1 d . U . . .
H89 H 0.362233 0.888337 0.443655 0.144 Uiso 1 1 calc R . . . .
C44 C 0.4444(11) 0.5252(6) 0.8900(5) 0.113(3) Uani 1 1 d . . . . .
H44 H 0.455289 0.530921 0.923398 0.136 Uiso 1 1 calc R . . . .
O5 O 0.4020(15) 1.1234(8) 0.9349(8) 0.141(4) Uani 0.5 1 d D U P B 1
C20 C 0.7436(11) 0.9664(4) 0.9423(5) 0.1230(19) Uani 1 1 d . U . . .
C22 C 0.6658(9) 0.8869(6) 0.7251(4) 0.1125(19) Uani 1 1 d . U . . .
H22 H 0.636210 0.928266 0.707492 0.135 Uiso 1 1 calc R . . . .
C35 C 0.1750(13) 0.4726(9) 0.5330(5) 0.154(6) Uani 1 1 d . . . . .
H35 H 0.145428 0.462965 0.504470 0.184 Uiso 1 1 calc R . . . .
C68 C 0.7675(12) 0.8890(7) 0.1613(6) 0.141(2) Uani 1 1 d . U . . .
H68 H 0.788000 0.906993 0.124570 0.170 Uiso 1 1 calc R . . . .
C67 C 0.6914(12) 0.8429(7) 0.1792(6) 0.140(2) Uani 1 1 d . U . . .
H67 H 0.658619 0.829200 0.153635 0.168 Uiso 1 1 calc R . . . .
O3 O 0.5804(17) 1.1549(8) 0.9173(10) 0.150(3) Uani 0.5 1 d D U P B 1
C16 C 0.5406(9) 0.9499(4) 0.9375(5) 0.124(2) Uani 1 1 d D U . . .
C70 C 0.9033(12) 0.9580(6) 0.1868(5) 0.133(4) Uani 1 1 d . . . . .
H70A H 0.860673 1.000524 0.181155 0.159 Uiso 1 1 calc R . . . .
H70B H 0.949713 0.955442 0.152903 0.159 Uiso 1 1 calc R . . . .
C17 C 0.5017(12) 1.0145(5) 0.9315(5) 0.132(2) Uani 1 1 d . U . . .
H17 H 0.420762 1.029342 0.931141 0.159 Uiso 1 1 calc R . . . .
C19 C 0.7068(12) 1.0319(5) 0.9327(5) 0.131(2) Uani 1 1 d . U . . .
H19 H 0.762872 1.060677 0.930632 0.158 Uiso 1 1 calc R . . . .
C66 C 0.6594(12) 0.8150(7) 0.2327(6) 0.141(2) Uani 1 1 d . U . . .
H66 H 0.606176 0.783342 0.244003 0.169 Uiso 1 1 calc R . . . .
C34 C 0.1292(13) 0.4471(9) 0.5856(6) 0.165(6) Uani 1 1 d . . . . .
H34 H 0.070558 0.418388 0.593261 0.198 Uiso 1 1 calc R . . . .
C65 C 0.7095(11) 0.8363(6) 0.2680(6) 0.135(2) Uani 1 1 d . U . . .
H65 H 0.691648 0.817001 0.304764 0.161 Uiso 1 1 calc R . . . .
O24 O 0.547(3) 1.2612(14) 0.3553(10) 0.185(15) Uani 0.5 1 d D . P C 2
O26 O 0.506(3) 1.2748(15) 0.2732(11) 0.181(13) Uani 0.5 1 d D U P C 2
N33 N 0.555(3) 1.2448(9) 0.3132(9) 0.125(9) Uani 0.5 1 d D U P C 2
O36 O 0.5355(11) 0.0352(6) 0.7288(7) 0.263(8) Uani 1 1 d . . . . .
H36A H 0.546021 0.071943 0.732025 0.395 Uiso 1 1 d R . . . .
H36B H 0.482521 0.042853 0.706755 0.395 Uiso 1 1 d R . . . .
O4 O 0.4716(16) 1.1468(7) 0.9182(8) 0.138(3) Uani 0.5 1 d D U P B 2
O2 O 0.6589(15) 1.1594(8) 0.9132(9) 0.151(4) Uani 0.5 1 d D U P B 2
N5 N 0.5783(16) 1.1247(6) 0.9157(11) 0.140(3) Uani 0.5 1 d D U P B 2
O9 O 0.6872(16) 0.8351(9) 0.6112(6) 0.125(3) Uani 0.5 1 d D U P A 2
O7 O 0.6713(17) 0.9303(9) 0.6172(7) 0.128(4) Uani 0.5 1 d D U P A 2
N9 N 0.688(2) 0.8722(9) 0.6396(8) 0.122(2) Uani 0.5 1 d D U P A 2
N34 N 0.5426(16) 1.2502(6) 0.2855(7) 0.121(9) Uani 0.5 1 d D . P C 1
O25 O 0.531(3) 1.2737(10) 0.3240(8) 0.121(7) Uani 0.5 1 d D . P C 1
O27 O 0.5066(13) 1.2778(6) 0.2408(6) 0.099(4) Uani 0.5 1 d D . P C 1
N29 N 0.545(2) 0.9546(10) 0.3951(9) 0.118(3) Uani 0.5 1 d . U P . .
N30 N 0.526(2) 0.9525(10) 0.3728(9) 0.117(3) Uani 0.5 1 d . U P . .
H29A H 0.586485 0.960791 0.338456 0.140 Uiso 0.5 1 calc R . P . .
H29B H 0.440520 0.973979 0.365419 0.140 Uiso 0.5 1 calc R . P . .
Cl9 Cl 0.7549(10) 0.7305(5) 0.3984(4) 0.136(2) Uani 0.5 1 d . U P . .
Cl10 Cl 0.7557(10) 0.7289(5) 0.4272(3) 0.132(2) Uani 0.5 1 d . U P . .
Cl4 Cl 0.441(2) 0.8902(12) 0.9514(9) 0.185(5) Uani 0.5 1 d D U P . .
Cl3 Cl 0.435(2) 0.9001(12) 0.9335(9) 0.177(5) Uani 0.5 1 d D U P . .

loop_
_atom_site_aniso_label
_atom_site_aniso_U_11
_atom_site_aniso_U_22
_atom_site_aniso_U_33
_atom_site_aniso_U_23
_atom_site_aniso_U_13
_atom_site_aniso_U_12
Dy2 0.0749(3) 0.0509(2) 0.0641(3) -0.01687(17) 0.00656(19) 0.00658(17)
Dy1 0.0660(2) 0.0502(2) 0.0690(3) -0.01756(17) -0.00014(18) 0.00045(16)
Dy3 0.0754(3) 0.0554(2) 0.0982(3) -0.0262(2) -0.0128(2) 0.00550(19)
Cl1 0.0825(12) 0.0806(12) 0.1042(15) -0.0256(11) -0.0003(10) -0.0023(10)
Cl7 0.1199(17) 0.0926(14) 0.1056(16) -0.0361(12) -0.0343(13) 0.0334(13)
Cl5 0.156(2) 0.0871(14) 0.0892(14) -0.0330(12) -0.0119(14) 0.0218(14)
Cl8 0.200(3) 0.0912(16) 0.1153(19) -0.0437(14) -0.058(2) 0.0469(18)
Cl6 0.1141(18) 0.1014(17) 0.142(2) -0.0281(16) 0.0083(16) 0.0147(14)
Cl2 0.166(3) 0.140(2) 0.156(3) -0.066(2) 0.004(2) 0.004(2)
Cl11 0.157(3) 0.141(3) 0.186(3) -0.073(2) -0.045(2) 0.013(2)
O11 0.086(3) 0.056(3) 0.106(4) -0.037(3) -0.006(3) 0.007(2)
O20 0.099(4) 0.056(3) 0.098(4) -0.021(3) 0.002(3) 0.018(3)
O17 0.080(3) 0.089(4) 0.068(3) -0.024(3) 0.003(3) -0.002(3)
O14 0.089(3) 0.059(3) 0.086(3) -0.025(2) 0.000(3) 0.013(2)
O6 0.085(3) 0.121(4) 0.069(3) -0.014(3) 0.001(2) -0.023(3)
O13 0.105(4) 0.073(3) 0.122(5) -0.038(3) -0.017(4) 0.022(3)
O23 0.087(4) 0.056(3) 0.166(6) -0.031(3) -0.009(4) 0.013(3)
O12 0.120(5) 0.053(3) 0.123(5) -0.019(3) -0.001(4) -0.005(3)
N12 0.054(3) 0.055(3) 0.135(6) -0.029(3) 0.006(3) -0.012(3)
O31 0.099(4) 0.068(3) 0.103(4) -0.037(3) -0.021(3) 0.014(3)
N13 0.077(4) 0.062(3) 0.081(4) -0.026(3) -0.005(3) 0.005(3)
O1 0.143(4) 0.058(3) 0.140(4) -0.035(3) 0.001(3) 0.019(3)
N1 0.060(3) 0.070(4) 0.084(4) -0.020(3) -0.005(3) 0.002(3)
N19 0.078(4) 0.052(3) 0.123(6) -0.017(3) 0.045(4) -0.002(3)
O22 0.118(5) 0.066(3) 0.126(5) -0.043(3) -0.015(4) 0.017(3)
O21 0.129(5) 0.071(3) 0.094(4) -0.006(3) 0.007(4) 0.028(3)
N4 0.071(4) 0.052(3) 0.092(5) -0.018(3) -0.005(3) -0.004(3)
N22 0.088(4) 0.054(3) 0.092(5) -0.011(4) 0.003(4) 0.010(3)
N24 0.087(4) 0.049(3) 0.087(4) -0.021(3) -0.006(3) 0.004(3)
N23 0.099(5) 0.072(4) 0.077(4) -0.024(3) 0.007(4) 0.002(4)
N3 0.075(4) 0.065(3) 0.076(4) -0.017(3) -0.004(3) -0.002(3)
C64 0.074(4) 0.049(3) 0.081(5) -0.013(3) 0.010(4) 0.008(3)
N14 0.094(4) 0.063(4) 0.095(5) -0.022(3) 0.005(4) -0.004(3)
N17 0.114(6) 0.085(5) 0.098(5) -0.035(4) -0.012(4) 0.015(4)
N11 0.095(5) 0.058(4) 0.078(4) -0.020(3) -0.014(4) 0.015(4)
O19 0.088(4) 0.144(6) 0.120(5) -0.045(5) 0.020(4) -0.012(4)
N28 0.128(6) 0.065(4) 0.094(5) -0.024(4) -0.021(5) 0.021(4)
C5 0.063(4) 0.072(4) 0.063(4) -0.019(3) 0.012(3) -0.003(3)
N16 0.090(5) 0.108(5) 0.069(4) -0.029(4) 0.002(4) 0.004(4)
O28 0.094(3) 0.081(3) 0.163(4) -0.027(3) 0.004(3) -0.009(3)
C30 0.084(5) 0.053(4) 0.070(4) -0.024(3) -0.010(4) 0.005(3)
C29 0.085(5) 0.054(4) 0.072(4) -0.020(3) -0.010(4) 0.005(3)
N7 0.108(5) 0.039(3) 0.178(6) -0.034(4) 0.015(4) -0.004(3)
N20 0.077(5) 0.119(7) 0.098(5) -0.040(5) 0.002(4) -0.021(5)
N32 0.076(4) 0.090(5) 0.112(6) 0.002(4) -0.011(4) -0.015(4)
C53 0.071(4) 0.083(5) 0.059(4) -0.027(4) 0.002(4) -0.006(4)
C61 0.069(4) 0.046(3) 0.085(5) -0.012(3) 0.006(4) 0.006(3)
N2 0.088(5) 0.113(6) 0.073(4) -0.022(4) 0.002(4) -0.006(4)
C27 0.081(5) 0.055(4) 0.067(4) -0.018(3) -0.011(3) 0.008(3)
O32 0.190(8) 0.083(4) 0.132(6) -0.050(4) -0.045(5) 0.049(5)
C10 0.068(4) 0.056(4) 0.098(6) -0.023(4) -0.006(4) 0.000(3)
N10 0.093(4) 0.125(5) 0.088(4) 0.018(4) 0.009(4) -0.007(4)
C32 0.063(4) 0.070(4) 0.089(5) -0.032(4) -0.012(4) 0.006(3)
C31 0.080(5) 0.066(4) 0.083(5) -0.026(4) -0.019(4) 0.009(4)
C63 0.077(4) 0.056(4) 0.077(5) -0.019(3) -0.009(4) 0.005(3)
C48 0.063(4) 0.049(3) 0.078(5) -0.016(3) 0.002(3) 0.004(3)
C54 0.068(4) 0.081(5) 0.065(4) -0.027(4) 0.004(3) 0.000(4)
C28 0.071(4) 0.056(4) 0.063(4) -0.016(3) -0.008(3) 0.000(3)
C82 0.082(5) 0.057(4) 0.091(6) -0.021(4) -0.015(4) 0.011(4)
C59 0.109(6) 0.075(5) 0.072(5) -0.019(4) 0.000(4) 0.015(5)
N15 0.117(5) 0.075(4) 0.075(4) -0.015(3) 0.015(4) -0.005(4)
O33 0.190(8) 0.084(4) 0.105(5) -0.024(4) -0.033(5) 0.042(5)
C56 0.064(4) 0.091(5) 0.070(5) -0.030(4) 0.003(3) -0.010(4)
C46 0.089(5) 0.074(5) 0.064(5) -0.014(4) -0.005(4) 0.005(4)
N27 0.167(8) 0.113(6) 0.096(5) -0.046(5) -0.024(6) 0.072(6)
C58 0.073(5) 0.081(5) 0.086(5) -0.028(4) 0.004(4) 0.000(4)
C26 0.081(3) 0.129(3) 0.071(3) -0.015(3) 0.007(3) -0.029(3)
C57 0.069(5) 0.089(6) 0.085(5) -0.024(4) 0.001(4) 0.000(4)
C1 0.077(5) 0.099(6) 0.080(6) -0.020(5) -0.007(4) -0.003(4)
C14 0.084(5) 0.065(4) 0.082(6) -0.006(4) 0.003(4) -0.012(4)
C60 0.111(6) 0.064(4) 0.081(5) -0.014(4) 0.002(5) 0.015(4)
O30 0.141(5) 0.095(4) 0.185(6) -0.014(5) 0.029(5) -0.013(4)
O18 0.118(5) 0.126(6) 0.160(7) -0.052(5) 0.042(5) -0.046(5)
C79 0.073(4) 0.060(4) 0.100(6) -0.029(4) -0.015(4) 0.015(3)
C40 0.095(6) 0.071(5) 0.102(7) -0.010(5) 0.022(5) -0.012(4)
C55 0.089(5) 0.086(5) 0.067(5) -0.025(4) -0.001(4) -0.018(4)
C47 0.087(5) 0.062(4) 0.089(5) -0.023(4) 0.006(4) 0.005(4)
O16 0.214(9) 0.089(5) 0.201(9) -0.081(6) -0.044(7) 0.048(6)
C72 0.105(6) 0.070(5) 0.098(7) -0.013(5) 0.022(5) -0.014(5)
C4 0.068(5) 0.081(5) 0.102(7) -0.013(5) 0.006(4) -0.009(4)
C13 0.090(6) 0.073(5) 0.093(6) -0.003(4) 0.006(5) -0.016(4)
C74 0.106(6) 0.060(4) 0.088(6) -0.026(4) -0.024(5) 0.018(4)
C83 0.108(6) 0.071(5) 0.080(5) -0.021(4) -0.012(5) 0.017(4)
C9 0.091(6) 0.078(5) 0.096(6) -0.027(5) -0.013(5) -0.005(4)
C42 0.079(5) 0.060(4) 0.102(6) -0.025(4) -0.008(5) 0.007(4)
N25 0.149(7) 0.060(4) 0.088(5) -0.015(3) -0.015(5) 0.014(4)
C62 0.071(4) 0.058(4) 0.091(5) -0.029(4) -0.005(4) 0.005(3)
C7 0.088(6) 0.105(7) 0.074(5) 0.006(5) 0.001(4) 0.000(5)
C84 0.092(5) 0.071(5) 0.091(6) -0.032(4) -0.011(4) 0.010(4)
C8 0.094(6) 0.107(7) 0.072(5) -0.025(5) -0.004(4) 0.002(5)
C2 0.081(6) 0.124(8) 0.104(7) -0.032(6) -0.023(5) -0.015(5)
C49 0.072(4) 0.059(4) 0.093(6) -0.019(4) -0.005(4) 0.007(3)
C81 0.098(6) 0.069(5) 0.103(6) -0.044(5) -0.015(5) 0.012(4)
C6 0.074(5) 0.097(6) 0.093(6) -0.026(5) 0.014(4) -0.027(4)
C80 0.099(5) 0.070(5) 0.084(5) -0.033(4) -0.028(4) 0.023(4)
N26 0.124(4) 0.131(5) 0.166(5) -0.089(5) -0.050(5) 0.019(4)
C52 0.104(6) 0.069(5) 0.107(7) -0.039(5) -0.009(5) 0.013(4)
N31 0.122(4) 0.085(3) 0.178(4) -0.019(4) 0.024(4) 0.000(3)
N21 0.218(11) 0.113(7) 0.070(5) -0.038(4) -0.008(6) 0.054(7)
C71 0.137(8) 0.076(5) 0.080(6) -0.016(4) 0.014(6) 0.003(5)
N18 0.153(8) 0.057(4) 0.150(8) -0.016(5) -0.032(7) 0.022(5)
C3 0.075(5) 0.109(7) 0.114(8) -0.031(6) -0.007(6) -0.007(5)
C76 0.190(14) 0.121(10) 0.098(9) -0.037(7) -0.026(9) 0.014(10)
C39 0.113(7) 0.083(6) 0.093(7) -0.003(5) 0.023(6) -0.021(5)
C77 0.155(11) 0.116(9) 0.085(8) -0.021(6) 0.019(7) -0.006(8)
C85 0.094(3) 0.077(3) 0.162(4) -0.025(3) 0.003(3) -0.005(3)
C73 0.082(5) 0.075(5) 0.115(7) -0.029(5) -0.020(5) 0.003(4)
C51 0.088(5) 0.056(4) 0.133(8) -0.033(5) -0.013(5) 0.012(4)
C88 0.106(3) 0.078(3) 0.166(4) -0.021(3) 0.014(3) -0.001(3)
C75 0.145(9) 0.094(7) 0.106(8) -0.039(6) -0.036(7) 0.013(6)
O29 0.141(5) 0.111(5) 0.208(7) -0.023(5) 0.053(5) 0.001(4)
C45 0.102(6) 0.109(7) 0.075(6) -0.030(5) -0.014(5) 0.004(5)
C21 0.084(3) 0.135(4) 0.076(3) -0.006(3) 0.006(3) -0.027(3)
C37 0.102(6) 0.100(6) 0.064(5) -0.016(4) -0.002(5) 0.022(5)
O10 0.136(6) 0.172(7) 0.088(6) -0.026(6) -0.010(5) -0.028(6)
C11 0.084(6) 0.095(6) 0.123(8) -0.024(6) -0.021(6) -0.017(5)
C86 0.099(3) 0.082(3) 0.164(4) -0.024(3) 0.004(3) 0.001(3)
C15 0.147(4) 0.062(3) 0.142(4) -0.039(3) -0.003(3) 0.019(3)
N8 0.120(4) 0.159(5) 0.088(4) -0.017(4) -0.004(4) -0.031(4)
C43 0.111(7) 0.101(7) 0.109(8) -0.029(6) -0.031(6) -0.015(6)
C50 0.089(5) 0.060(4) 0.108(6) -0.013(4) -0.021(5) 0.006(4)
C41 0.079(5) 0.083(6) 0.119(8) -0.036(5) -0.010(5) 0.004(4)
C78 0.123(8) 0.102(7) 0.097(7) -0.026(6) 0.014(6) -0.018(6)
C95 0.077(6) 0.075(6) 0.251(15) -0.060(8) 0.007(7) -0.011(5)
C96 0.076(5) 0.080(6) 0.163(10) -0.029(6) -0.013(6) 0.000(4)
C91 0.076(5) 0.064(5) 0.147(9) -0.025(5) -0.003(5) -0.001(4)
C92 0.061(5) 0.064(5) 0.180(11) 0.011(6) -0.005(6) -0.014(4)
C93 0.070(5) 0.057(5) 0.223(13) 0.008(7) -0.009(7) 0.004(4)
C94 0.058(5) 0.058(5) 0.288(18) -0.036(8) 0.019(7) -0.001(4)
C36 0.132(9) 0.169(12) 0.067(6) -0.039(7) -0.002(6) 0.011(8)
C25 0.090(3) 0.137(4) 0.082(3) -0.026(3) 0.007(3) -0.032(3)
C12 0.076(5) 0.094(7) 0.136(9) -0.012(6) -0.005(6) -0.021(5)
C69 0.129(5) 0.132(5) 0.163(5) -0.084(5) -0.054(5) 0.024(4)
O8 0.133(5) 0.166(6) 0.094(5) -0.018(6) -0.009(4) -0.032(6)
N6 0.172(5) 0.079(4) 0.164(4) -0.036(4) -0.013(5) 0.024(4)
C24 0.098(3) 0.146(4) 0.085(3) -0.030(3) 0.011(3) -0.035(3)
O15 0.220(10) 0.074(5) 0.206(10) -0.036(6) -0.041(8) 0.049(6)
C33 0.109(8) 0.201(13) 0.088(7) -0.056(8) -0.005(6) -0.029(8)
C90 0.096(3) 0.075(3) 0.165(4) -0.021(3) 0.005(3) -0.003(3)
C18 0.168(4) 0.076(3) 0.158(4) -0.037(3) -0.013(4) 0.022(3)
C87 0.103(3) 0.078(3) 0.162(4) -0.023(3) 0.007(3) -0.001(3)
C23 0.106(3) 0.153(4) 0.085(3) -0.018(3) 0.001(3) -0.034(3)
C38 0.138(8) 0.096(7) 0.073(6) -0.001(5) 0.005(6) -0.007(6)
C89 0.101(3) 0.075(3) 0.167(4) -0.019(3) 0.010(3) 0.000(3)
C44 0.126(8) 0.127(9) 0.098(7) -0.041(7) -0.026(7) -0.009(7)
O5 0.174(8) 0.085(6) 0.157(7) -0.038(5) -0.012(7) 0.029(6)
C20 0.152(4) 0.062(3) 0.151(4) -0.037(3) -0.002(4) 0.011(3)
C22 0.094(3) 0.146(4) 0.085(3) -0.009(3) 0.004(3) -0.031(3)
C35 0.142(11) 0.247(18) 0.084(8) -0.060(10) -0.016(7) -0.020(11)
C68 0.138(5) 0.142(5) 0.169(5) -0.079(5) -0.052(5) 0.022(4)
C67 0.135(5) 0.144(5) 0.169(5) -0.085(5) -0.053(5) 0.015(4)
O3 0.175(7) 0.083(5) 0.181(5) -0.033(5) -0.010(6) 0.022(6)
C16 0.153(4) 0.073(3) 0.145(4) -0.041(3) -0.012(4) 0.019(3)
C70 0.166(11) 0.130(10) 0.100(8) -0.026(7) -0.048(8) 0.026(9)
C17 0.162(5) 0.081(3) 0.149(4) -0.038(3) -0.016(4) 0.024(3)
C19 0.162(4) 0.071(3) 0.155(4) -0.037(3) -0.005(4) 0.014(3)
C66 0.131(5) 0.144(5) 0.175(5) -0.083(5) -0.048(5) 0.013(4)
C34 0.142(10) 0.260(19) 0.119(10) -0.078(11) -0.015(8) -0.052(11)
C65 0.127(5) 0.136(5) 0.172(5) -0.088(5) -0.047(5) 0.014(4)
O24 0.118(18) 0.13(2) 0.31(4) -0.10(3) 0.07(3) -0.026(15)
O26 0.179(15) 0.166(15) 0.198(16) -0.050(10) -0.016(10) -0.017(9)
N33 0.115(12) 0.108(12) 0.138(13) -0.011(9) -0.016(9) -0.006(8)
O36 0.205(12) 0.133(9) 0.42(2) 0.012(11) -0.088(13) -0.016(8)
O4 0.170(7) 0.075(5) 0.165(5) -0.042(5) -0.018(6) 0.026(5)
O2 0.174(8) 0.078(5) 0.189(7) -0.032(6) -0.012(7) 0.018(6)
N5 0.171(5) 0.077(4) 0.166(4) -0.037(4) -0.013(5) 0.022(4)
O9 0.130(5) 0.162(6) 0.083(5) -0.026(5) -0.010(5) -0.031(5)
O7 0.134(6) 0.152(7) 0.092(5) -0.015(6) -0.009(5) -0.036(6)
N9 0.119(4) 0.156(5) 0.087(4) -0.018(4) -0.005(4) -0.031(4)
N34 0.057(9) 0.090(14) 0.17(2) 0.049(15) -0.025(13) -0.017(9)
O25 0.155(17) 0.056(8) 0.135(16) -0.026(10) 0.009(14) 0.025(9)
O27 0.091(8) 0.054(6) 0.129(13) 0.007(7) -0.012(8) 0.007(6)
N29 0.099(4) 0.076(4) 0.166(5) -0.021(4) 0.004(4) -0.003(4)
N30 0.097(4) 0.076(4) 0.165(5) -0.020(4) 0.003(4) -0.003(4)
Cl9 0.112(3) 0.093(3) 0.184(6) -0.031(5) 0.014(5) 0.015(2)
Cl10 0.108(2) 0.094(2) 0.173(5) -0.020(4) 0.007(4) 0.011(2)
Cl4 0.171(6) 0.209(8) 0.188(13) -0.083(9) -0.038(8) 0.022(6)
Cl3 0.169(5) 0.198(7) 0.184(11) -0.085(7) -0.034(7) 0.004(5)

loop_
_atom_type_symbol
_atom_type_description
_atom_type_scat_dispersion_real
_atom_type_scat_dispersion_imag
_atom_type_scat_source
C C 0.0181 0.0091 'International Tables Vol C Tables 4.2.6.8 and 6.1.1.4'
H H 0.0000 0.0000 'International Tables Vol C Tables 4.2.6.8 and 6.1.1.4'
Cl Cl 0.3639 0.7018 'International Tables Vol C Tables 4.2.6.8 and 6.1.1.4'
Dy Dy -9.8046 9.8477 'International Tables Vol C Tables 4.2.6.8 and 6.1.1.4'
N N 0.0311 0.0180 'International Tables Vol C Tables 4.2.6.8 and 6.1.1.4'
O O 0.0492 0.0322 'International Tables Vol C Tables 4.2.6.8 and 6.1.1.4'

loop_
_geom_angle_atom_site_label_1
_geom_angle_atom_site_label_2
_geom_angle_atom_site_label_3
_geom_angle
_geom_angle_site_symmetry_1
_geom_angle_site_symmetry_3
_geom_angle_publ_flag
O20 Dy2 N13 95.28(19) . . ?
O20 Dy2 N14 82.1(2) . . ?
O20 Dy2 N16 90.7(2) . . ?
O20 Dy2 N15 90.8(2) . . ?
O17 Dy2 O20 89.7(2) . . ?
O17 Dy2 O14 97.8(2) . . ?
O17 Dy2 N13 81.8(2) . . ?
O17 Dy2 N14 144.4(2) . . ?
O17 Dy2 N16 81.6(2) . . ?
O17 Dy2 N15 147.8(2) . . ?
O14 Dy2 O20 172.5(2) . . ?
O14 Dy2 N13 85.46(18) . . ?
O14 Dy2 N14 91.5(2) . . ?
O14 Dy2 N16 90.7(2) . . ?
O14 Dy2 N15 83.1(2) . . ?
N13 Dy2 N16 162.3(2) . . ?
N14 Dy2 N13 64.7(2) . . ?
N14 Dy2 N16 132.8(2) . . ?
N15 Dy2 N13 130.1(2) . . ?
N15 Dy2 N14 67.3(2) . . ?
N15 Dy2 N16 66.2(3) . . ?
O11 Dy1 O1 171.0(2) . . ?
O11 Dy1 N1 87.68(19) . . ?
O11 Dy1 N4 89.44(19) . . ?
O11 Dy1 N3 81.7(2) . . ?
O11 Dy1 N2 93.6(2) . . ?
O6 Dy1 O11 95.0(2) . . ?
O6 Dy1 O1 91.5(3) . . ?
O6 Dy1 N1 82.0(2) . . ?
O6 Dy1 N4 82.0(2) . . ?
O6 Dy1 N3 146.6(2) . . ?
O6 Dy1 N2 145.4(2) . . ?
O1 Dy1 N1 99.5(2) . . ?
O1 Dy1 N4 85.2(2) . . ?
O1 Dy1 N3 89.5(2) . . ?
O1 Dy1 N2 84.7(3) . . ?
N1 Dy1 N4 163.4(2) . . ?
N3 Dy1 N1 130.7(2) . . ?
N3 Dy1 N4 64.8(2) . . ?
N2 Dy1 N1 64.9(2) . . ?
N2 Dy1 N4 131.6(2) . . ?
N2 Dy1 N3 67.9(2) . . ?
O23 Dy3 N24 84.8(2) . . ?
O23 Dy3 N23 99.0(2) . . ?
O23 Dy3 O28 89.1(2) . . ?
O23 Dy3 N25 87.3(2) . . ?
O23 Dy3 N26 89.5(3) . . ?
O31 Dy3 O23 170.7(2) . . ?
O31 Dy3 N24 90.6(2) . . ?
O31 Dy3 N23 86.3(2) . . ?
O31 Dy3 O28 99.4(2) . . ?
O31 Dy3 N25 83.5(2) . . ?
O31 Dy3 N26 87.9(2) . . ?
N24 Dy3 N23 64.8(2) . . ?
O28 Dy3 N24 142.4(2) . . ?
O28 Dy3 N23 79.7(3) . . ?
O28 Dy3 N25 147.9(3) . . ?
O28 Dy3 N26 82.3(4) . . ?
N25 Dy3 N24 69.0(2) . . ?
N25 Dy3 N23 132.4(3) . . ?
N25 Dy3 N26 65.8(4) . . ?
N26 Dy3 N24 134.6(3) . . ?
N26 Dy3 N23 159.9(3) . . ?
C27 O11 Dy1 172.2(5) . . ?
C64 O20 Dy2 170.8(5) . . ?
C53 O17 Dy2 178.8(5) . . ?
C48 O14 Dy2 165.7(5) . . ?
C26 O6 Dy1 175.6(6) . . ?
C91 O23 Dy3 171.7(6) . . ?
H12A N12 H12B 120.0 . . ?
C32 N12 H12A 120.0 . . ?
C32 N12 H12B 120.0 . . ?
C79 O31 Dy3 163.9(5) . . ?
C46 N13 Dy2 121.4(5) . . ?
C42 N13 Dy2 120.7(5) . . ?
C42 N13 C46 117.2(7) . . ?
C15 O1 Dy1 167.9(7) . . ?
C5 N1 Dy1 119.8(5) . . ?
C1 N1 Dy1 121.2(5) . . ?
C1 N1 C5 118.3(7) . . ?
H19A N19 H19B 120.0 . . ?
C58 N19 H19A 120.0 . . ?
C58 N19 H19B 120.0 . . ?
C10 N4 Dy1 120.8(5) . . ?
C10 N4 C14 117.7(7) . . ?
C14 N4 Dy1 121.4(5) . . ?
O22 N22 C61 119.6(7) . . ?
O21 N22 O22 121.9(6) . . ?
O21 N22 C61 118.5(7) . . ?
Dy3 N24 H24A 105.3 . . ?
C72 N24 Dy3 112.9(5) . . ?
C72 N24 H24A 105.3 . . ?
C73 N24 Dy3 115.1(5) . . ?
C73 N24 H24A 105.3 . . ?
C73 N24 C72 111.8(7) . . ?
C74 N23 Dy3 119.8(6) . . ?
C74 N23 C78 116.4(9) . . ?
C78 N23 Dy3 123.8(7) . . ?
Dy1 N3 H3 103.6 . . ?
C9 N3 Dy1 118.2(5) . . ?
C9 N3 H3 103.6 . . ?
C8 N3 Dy1 114.2(5) . . ?
C8 N3 H3 103.6 . . ?
C8 N3 C9 111.5(7) . . ?
O20 C64 C63 122.5(7) . . ?
O20 C64 C59 119.9(7) . . ?
C63 C64 C59 117.5(6) . . ?
Dy2 N14 H14A 103.4 . . ?
C40 N14 Dy2 113.7(6) . . ?
C40 N14 H14A 103.4 . . ?
C41 N14 Dy2 116.2(5) . . ?
C41 N14 H14A 103.4 . . ?
C41 N14 C40 114.3(8) . . ?
H17A N17 H17B 109.1 . . ?
C49 N17 H17A 109.9 . . ?
C49 N17 H17B 108.9 . . ?
O13 N11 C30 116.7(7) . . ?
O12 N11 O13 122.8(6) . . ?
O12 N11 C30 120.5(7) . . ?
O32 N28 C82 119.2(7) . . ?
O32 N28 O33 121.9(7) . . ?
O33 N28 C82 118.9(7) . . ?
N1 C5 C4 121.3(7) . . ?
N1 C5 C6 119.2(7) . . ?
C4 C5 C6 119.4(7) . . ?
C37 N16 Dy2 119.5(7) . . ?
C33 N16 Dy2 121.8(6) . . ?
C33 N16 C37 118.1(9) . . ?
C85 O28 Dy3 172.1(8) . . ?
C29 C30 N11 119.0(7) . . ?
C29 C30 C31 121.6(6) . . ?
C31 C30 N11 119.4(7) . . ?
C30 C29 H29 120.3 . . ?
C30 C29 C28 119.3(7) . . ?
C28 C29 H29 120.3 . . ?
H7A N7 H7B 120.0 . . ?
C20 N7 H7A 120.0 . . ?
C20 N7 H7B 120.0 . . ?
O19 N20 C56 117.0(9) . . ?
O18 N20 O19 123.9(8) . . ?
O18 N20 C56 119.1(8) . . ?
H32A N32 H32B 109.3 . . ?
C92 N32 H32A 109.1 . . ?
C92 N32 H32B 109.3 . . ?
O17 C53 C54 122.0(6) . . ?
O17 C53 C58 120.1(7) . . ?
C54 C53 C58 117.9(7) . . ?
C60 C61 N22 120.3(7) . . ?
C62 C61 N22 117.8(7) . . ?
C62 C61 C60 121.8(6) . . ?
Dy1 N2 H2 100.8 . . ?
C7 N2 Dy1 113.9(5) . . ?
C7 N2 H2 100.8 . . ?
C6 N2 Dy1 120.7(5) . . ?
C6 N2 H2 100.8 . . ?
C6 N2 C7 115.1(7) . . ?
O11 C27 C32 119.9(7) . . ?
O11 C27 C28 122.5(7) . . ?
C28 C27 C32 117.6(6) . . ?
N4 C10 C9 117.8(7) . . ?
N4 C10 C11 122.3(8) . . ?
C11 C10 C9 119.9(8) . . ?
H10A N10 H10B 120.0 . . ?
C21 N10 H10A 120.0 . . ?
C21 N10 H10B 120.0 . . ?
N12 C32 C27 117.4(6) . . ?
C31 C32 N12 122.7(7) . . ?
C31 C32 C27 119.9(7) . . ?
C30 C31 H31 120.1 . . ?
C32 C31 C30 119.8(7) . . ?
C32 C31 H31 120.1 . . ?
C64 C63 Cl7 118.6(5) . . ?
C64 C63 C62 122.4(7) . . ?
C62 C63 Cl7 118.9(6) . . ?
O14 C48 C47 123.4(7) . . ?
O14 C48 C49 120.5(6) . . ?
C47 C48 C49 116.1(6) . . ?
C53 C54 Cl6 117.8(6) . . ?
C53 C54 C55 121.7(7) . . ?
C55 C54 Cl6 120.5(6) . . ?
C29 C28 Cl1 121.1(6) . . ?
C29 C28 C27 121.6(7) . . ?
C27 C28 Cl1 117.3(5) . . ?
C83 C82 N28 119.7(7) . . ?
C81 C82 N28 118.6(7) . . ?
C81 C82 C83 121.7(7) . . ?
C64 C59 N21 117.0(7) . . ?
C60 C59 C64 121.0(8) . . ?
C60 C59 N21 122.0(8) . . ?
Dy2 N15 H15 103.3 . . ?
C39 N15 Dy2 114.8(5) . . ?
C39 N15 H15 103.3 . . ?
C38 N15 Dy2 116.5(6) . . ?
C38 N15 H15 103.3 . . ?
C38 N15 C39 113.4(8) . . ?
C57 C56 N20 119.6(7) . . ?
C57 C56 C55 122.9(7) . . ?
C55 C56 N20 117.6(8) . . ?
N13 C46 H46 118.4 . . ?
N13 C46 C45 123.1(9) . . ?
C45 C46 H46 118.4 . . ?
H27A N27 H27B 107.3 . . ?
C84 N27 H27A 109.5 . . ?
C84 N27 H27B 112.6 . . ?
C53 C58 N19 118.8(7) . . ?
C57 C58 N19 121.3(7) . . ?
C57 C58 C53 119.9(8) . . ?
O6 C26 C21 119.3(9) . . ?
O6 C26 C25 121.5(10) . . ?
C25 C26 C21 119.1(9) . . ?
C56 C57 C58 120.1(7) . . ?
C56 C57 H57 119.9 . . ?
C58 C57 H57 119.9 . . ?
N1 C1 H1 118.5 . . ?
N1 C1 C2 123.0(9) . . ?
C2 C1 H1 118.5 . . ?
N4 C14 H14 118.8 . . ?
N4 C14 C13 122.5(9) . . ?
C13 C14 H14 118.8 . . ?
C61 C60 H60 120.4 . . ?
C59 C60 C61 119.3(8) . . ?
C59 C60 H60 120.4 . . ?
O31 C79 C84 120.0(7) . . ?
O31 C79 C80 123.8(7) . . ?
C80 C79 C84 116.2(6) . . ?
N14 C40 H40A 109.2 . . ?
N14 C40 H40B 109.2 . . ?
H40A C40 H40B 107.9 . . ?
C39 C40 N14 112.1(8) . . ?
C39 C40 H40A 109.2 . . ?
C39 C40 H40B 109.2 . . ?
C54 C55 H55 121.2 . . ?
C56 C55 C54 117.6(8) . . ?
C56 C55 H55 121.2 . . ?
C48 C47 Cl5 117.3(5) . . ?
C52 C47 Cl5 119.2(7) . . ?
C52 C47 C48 123.5(8) . . ?
N24 C72 H72A 109.5 . . ?
N24 C72 H72B 109.5 . . ?
H72A C72 H72B 108.1 . . ?
C71 C72 N24 110.8(8) . . ?
C71 C72 H72A 109.5 . . ?
C71 C72 H72B 109.5 . . ?
C5 C4 H4 120.0 . . ?
C3 C4 C5 120.0(8) . . ?
C3 C4 H4 120.0 . . ?
C14 C13 H13 120.2 . . ?
C12 C13 C14 119.7(9) . . ?
C12 C13 H13 120.2 . . ?
N23 C74 C73 116.4(7) . . ?
N23 C74 C75 123.2(10) . . ?
C75 C74 C73 120.3(10) . . ?
C82 C83 H83 120.3 . . ?
C84 C83 C82 119.5(8) . . ?
C84 C83 H83 120.3 . . ?
N3 C9 C10 113.1(7) . . ?
N3 C9 H9A 109.0 . . ?
N3 C9 H9B 109.0 . . ?
C10 C9 H9A 109.0 . . ?
C10 C9 H9B 109.0 . . ?
H9A C9 H9B 107.8 . . ?
N13 C42 C43 123.6(9) . . ?
N13 C42 C41 115.9(8) . . ?
C43 C42 C41 120.5(9) . . ?
Dy3 N25 H25 104.4 . . ?
C71 N25 Dy3 113.9(5) . . ?
C71 N25 H25 104.4 . . ?
C70 N25 Dy3 113.8(7) . . ?
C70 N25 H25 104.4 . . ?
C70 N25 C71 114.4(8) . . ?
C61 C62 C63 117.7(7) . . ?
C61 C62 H62 121.1 . . ?
C63 C62 H62 121.1 . . ?
N2 C7 H7C 109.0 . . ?
N2 C7 H7D 109.0 . . ?
H7C C7 H7D 107.8 . . ?
C8 C7 N2 113.1(7) . . ?
C8 C7 H7C 109.0 . . ?
C8 C7 H7D 109.0 . . ?
N27 C84 C79 118.3(7) . . ?
C83 C84 N27 121.0(8) . . ?
C83 C84 C79 120.6(7) . . ?
N3 C8 H8A 109.3 . . ?
N3 C8 H8B 109.3 . . ?
C7 C8 N3 111.8(8) . . ?
C7 C8 H8A 109.3 . . ?
C7 C8 H8B 109.3 . . ?
H8A C8 H8B 107.9 . . ?
C1 C2 H2A 120.6 . . ?
C1 C2 C3 118.9(9) . . ?
C3 C2 H2A 120.6 . . ?
N17 C49 C48 117.8(6) . . ?
N17 C49 C50 121.1(8) . . ?
C50 C49 C48 121.1(7) . . ?
C82 C81 H81 120.3 . . ?
C82 C81 C80 119.3(7) . . ?
C80 C81 H81 120.3 . . ?
C5 C6 H6A 108.8 . . ?
C5 C6 H6B 108.8 . . ?
N2 C6 C5 113.7(7) . . ?
N2 C6 H6A 108.8 . . ?
N2 C6 H6B 108.8 . . ?
H6A C6 H6B 107.7 . . ?
C79 C80 Cl8 117.1(6) . . ?
C81 C80 Cl8 120.1(6) . . ?
C81 C80 C79 122.6(7) . . ?
C69 N26 Dy3 120.6(9) . . ?
C69 N26 C65 117.5(11) . . ?
C65 N26 Dy3 121.3(9) . . ?
C47 C52 H52 121.0 . . ?
C47 C52 C51 118.0(8) . . ?
C51 C52 H52 121.0 . . ?
O30 N31 C88 121.4(10) . . ?
O30 N31 O29 118.4(10) . . ?
O29 N31 C88 120.0(10) . . ?
C59 N21 H21A 111.9 . . ?
C59 N21 H21B 108.6 . . ?
H21A N21 H21B 107.9 . . ?
C72 C71 N25 108.7(7) . . ?
C72 C71 H71A 109.9 . . ?
C72 C71 H71B 109.9 . . ?
N25 C71 H71A 109.9 . . ?
N25 C71 H71B 109.9 . . ?
H71A C71 H71B 108.3 . . ?
O16 N18 C51 119.7(10) . . ?
O15 N18 O16 120.4(9) . . ?
O15 N18 C51 119.9(10) . . ?
C4 C3 C2 118.5(9) . . ?
C4 C3 H3A 120.7 . . ?
C2 C3 H3A 120.7 . . ?
C77 C76 H76 120.1 . . ?
C77 C76 C75 119.8(12) . . ?
C75 C76 H76 120.1 . . ?
N15 C39 C40 111.2(8) . . ?
N15 C39 H39A 109.4 . . ?
N15 C39 H39B 109.4 . . ?
C40 C39 H39A 109.4 . . ?
C40 C39 H39B 109.4 . . ?
H39A C39 H39B 108.0 . . ?
C76 C77 H77 120.5 . . ?
C76 C77 C78 119.0(11) . . ?
C78 C77 H77 120.5 . . ?
O28 C85 C86 122.4(9) . . ?
O28 C85 C90 120.5(9) . . ?
C90 C85 C86 117.0(10) . . ?
N24 C73 C74 112.0(7) . . ?
N24 C73 H73A 109.2 . . ?
N24 C73 H73B 109.2 . . ?
C74 C73 H73A 109.2 . . ?
C74 C73 H73B 109.2 . . ?
H73A C73 H73B 107.9 . . ?
C52 C51 N18 118.4(9) . . ?
C50 C51 C52 122.3(7) . . ?
C50 C51 N18 119.3(9) . . ?
C87 C88 N31 117.6(10) . . ?
C87 C88 C89 122.5(10) . . ?
C89 C88 N31 119.8(9) . . ?
C74 C75 H75 120.8 . . ?
C76 C75 C74 118.4(12) . . ?
C76 C75 H75 120.8 . . ?
C46 C45 H45 121.1 . . ?
C46 C45 C44 117.8(10) . . ?
C44 C45 H45 121.1 . . ?
C26 C21 N10 117.7(8) . . ?
C22 C21 N10 122.3(10) . . ?
C22 C21 C26 120.0(11) . . ?
N16 C37 C38 116.7(9) . . ?
C36 C37 N16 120.4(11) . . ?
C36 C37 C38 122.9(10) . . ?
C10 C11 H11 120.4 . . ?
C12 C11 C10 119.1(9) . . ?
C12 C11 H11 120.4 . . ?
C85 C86 Cl9 115.1(9) . . ?
C85 C86 Cl10 120.4(9) . . ?
C87 C86 C85 123.4(9) . . ?
C87 C86 Cl9 120.4(9) . . ?
C87 C86 Cl10 114.6(9) . . ?
Cl10 C86 Cl9 24.0(5) . . ?
O1 C15 C20 119.8(10) . . ?
O1 C15 C16 124.1(11) . . ?
C16 C15 C20 116.1(8) . . ?
O10 N8 O8 135(2) . . ?
O10 N8 C23 124.5(18) . . ?
O8 N8 C23 100.4(17) . . ?
C42 C43 H43 120.7 . . ?
C42 C43 C44 118.5(10) . . ?
C44 C43 H43 120.7 . . ?
C49 C50 H50 120.5 . . ?
C51 C50 C49 119.0(8) . . ?
C51 C50 H50 120.5 . . ?
N14 C41 C42 112.6(8) . . ?
N14 C41 H41A 109.1 . . ?
N14 C41 H41B 109.1 . . ?
C42 C41 H41A 109.1 . . ?
C42 C41 H41B 109.1 . . ?
H41A C41 H41B 107.8 . . ?
N23 C78 C77 123.2(11) . . ?
N23 C78 H78 118.4 . . ?
C77 C78 H78 118.4 . . ?
C96 C95 H95 120.0 . . ?
C96 C95 C94 120.0 . . ?
C94 C95 H95 120.0 . . ?
C95 C96 Cl11 121.3(4) . . ?
C91 C96 Cl11 118.7(4) . . ?
C91 C96 C95 120.0 . . ?
O23 C91 C96 119.8(6) . . ?
O23 C91 C92 120.0(6) . . ?
C92 C91 C96 120.0 . . ?
N32 C92 C91 119.1(6) . . ?
N32 C92 C93 120.8(6) . . ?
C93 C92 C91 120.0 . . ?
C92 C93 H93 120.0 . . ?
C92 C93 C94 120.0 . . ?
C94 C93 H93 120.0 . . ?
C95 C94 N33 98.8(10) . . ?
C95 C94 N34 127.2(9) . . ?
C93 C94 C95 120.0 . . ?
C93 C94 N33 141.2(10) . . ?
C93 C94 N34 112.8(9) . . ?
C37 C36 H36 119.8 . . ?
C37 C36 C35 120.4(11) . . ?
C35 C36 H36 119.8 . . ?
C26 C25 Cl2 118.4(8) . . ?
C26 C25 C24 120.8(11) . . ?
C24 C25 Cl2 120.9(9) . . ?
C13 C12 C11 118.7(9) . . ?
C13 C12 H12 120.6 . . ?
C11 C12 H12 120.6 . . ?
N26 C69 C68 121.9(14) . . ?
N26 C69 C70 117.9(11) . . ?
C68 C69 C70 120.2(14) . . ?
O5 N6 C18 131.6(17) . . ?
O5 N6 O3 123.2(16) . . ?
O3 N6 C18 103.5(13) . . ?
C25 C24 H24 122.0 . . ?
C23 C24 C25 116.0(10) . . ?
C23 C24 H24 122.0 . . ?
N16 C33 H33 118.6 . . ?
C34 C33 N16 122.7(12) . . ?
C34 C33 H33 118.6 . . ?
C85 C90 N29 116.3(12) . . ?
C85 C90 N30 117.6(13) . . ?
C89 C90 C85 121.0(9) . . ?
C89 C90 N29 120.9(12) . . ?
C89 C90 N30 119.8(12) . . ?
N29 C90 N30 26.0(12) . . ?
C17 C18 N6 98.8(12) . . ?
C17 C18 C19 121.9(9) . . ?
C17 C18 N5 130.0(12) . . ?
C19 C18 N6 136.3(14) . . ?
C19 C18 N5 108.0(13) . . ?
C88 C87 C86 116.8(10) . . ?
C88 C87 H87 121.6 . . ?
C86 C87 H87 121.6 . . ?
C24 C23 N8 99.7(11) . . ?
C24 C23 N9 124.9(12) . . ?
C22 C23 N8 135.2(13) . . ?
C22 C23 C24 125.0(11) . . ?
C22 C23 N9 110.0(13) . . ?
N15 C38 C37 115.4(8) . . ?
N15 C38 H38A 108.4 . . ?
N15 C38 H38B 108.4 . . ?
C37 C38 H38A 108.4 . . ?
C37 C38 H38B 108.4 . . ?
H38A C38 H38B 107.5 . . ?
C88 C89 H89 120.5 . . ?
C90 C89 C88 119.0(9) . . ?
C90 C89 H89 120.5 . . ?
C45 C44 H44 120.2 . . ?
C43 C44 C45 119.6(9) . . ?
C43 C44 H44 120.2 . . ?
C15 C20 N7 118.4(8) . . ?
C19 C20 N7 123.0(11) . . ?
C19 C20 C15 118.5(11) . . ?
C21 C22 H22 120.5 . . ?
C23 C22 C21 119.1(12) . . ?
C23 C22 H22 120.5 . . ?
C36 C35 H35 120.6 . . ?
C34 C35 C36 118.8(12) . . ?
C34 C35 H35 120.6 . . ?
C69 C68 H68 121.9 . . ?
C67 C68 C69 116.1(15) . . ?
C67 C68 H68 121.9 . . ?
C68 C67 H67 118.1 . . ?
C68 C67 C66 123.9(13) . . ?
C66 C67 H67 118.1 . . ?
C15 C16 C17 125.7(10) . . ?
C15 C16 Cl4 110.6(13) . . ?
C15 C16 Cl3 117.2(13) . . ?
C17 C16 Cl4 122.7(15) . . ?
C17 C16 Cl3 117.0(14) . . ?
Cl3 C16 Cl4 15.3(14) . . ?
N25 C70 H70A 109.4 . . ?
N25 C70 H70B 109.4 . . ?
C69 C70 N25 111.0(10) . . ?
C69 C70 H70A 109.4 . . ?
C69 C70 H70B 109.4 . . ?
H70A C70 H70B 108.0 . . ?
C18 C17 C16 116.4(11) . . ?
C18 C17 H17 121.8 . . ?
C16 C17 H17 121.8 . . ?
C18 C19 C20 120.9(12) . . ?
C18 C19 H19 119.6 . . ?
C20 C19 H19 119.6 . . ?
C67 C66 H66 122.1 . . ?
C65 C66 C67 115.8(15) . . ?
C65 C66 H66 122.1 . . ?
C33 C34 C35 119.4(14) . . ?
C33 C34 H34 120.3 . . ?
C35 C34 H34 120.3 . . ?
N26 C65 H65 117.6 . . ?
C66 C65 N26 124.8(15) . . ?
C66 C65 H65 117.6 . . ?
O24 N33 C94 135(2) . . ?
O26 N33 C94 100.3(19) . . ?
O26 N33 O24 124(2) . . ?
H36A O36 H36B 104.5 . . ?
O4 N5 C18 110.8(13) . . ?
O2 N5 C18 128.0(16) . . ?
O2 N5 O4 120.3(15) . . ?
O9 N9 C23 117.1(17) . . ?
O9 N9 O7 117(2) . . ?
O7 N9 C23 126.0(16) . . ?
O25 N34 C94 113.5(13) . . ?
O25 N34 O27 124.2(15) . . ?
O27 N34 C94 122.3(13) . . ?
N30 N29 C90 79(3) . . ?
C90 N30 H29A 116.0 . . ?
C90 N30 H29B 116.0 . . ?
N29 N30 C90 75(3) . . ?
N29 N30 H29A 116.0 . . ?
N29 N30 H29B 116.0 . . ?
H29A N30 H29B 113.0 . . ?
Cl10 Cl9 C86 68.3(15) . . ?
Cl9 Cl10 C86 87.7(16) . . ?

loop_
_geom_bond_atom_site_label_1
_geom_bond_atom_site_label_2
_geom_bond_distance
_geom_bond_site_symmetry_2
_geom_bond_publ_flag
Dy2 O20 2.192(4) . ?
Dy2 O17 2.169(5) . ?
Dy2 O14 2.177(4) . ?
Dy2 N13 2.550(6) . ?
Dy2 N14 2.543(7) . ?
Dy2 N16 2.553(7) . ?
Dy2 N15 2.530(7) . ?
Dy1 O11 2.176(4) . ?
Dy1 O6 2.169(5) . ?
Dy1 O1 2.190(5) . ?
Dy1 N1 2.546(6) . ?
Dy1 N4 2.564(6) . ?
Dy1 N3 2.520(6) . ?
Dy1 N2 2.514(7) . ?
Dy3 O23 2.210(5) . ?
Dy3 O31 2.171(5) . ?
Dy3 N24 2.515(6) . ?
Dy3 N23 2.533(7) . ?
Dy3 O28 2.216(7) . ?
Dy3 N25 2.489(8) . ?
Dy3 N26 2.497(9) . ?
Cl1 C28 1.687(7) . ?
Cl7 C63 1.736(7) . ?
Cl5 C47 1.722(9) . ?
Cl8 C80 1.733(8) . ?
Cl6 C54 1.692(7) . ?
Cl2 C25 1.756(12) . ?
Cl11 C96 1.698(7) . ?
O11 C27 1.291(8) . ?
O20 C64 1.326(8) . ?
O17 C53 1.311(9) . ?
O14 C48 1.289(7) . ?
O6 C26 1.320(10) . ?
O13 N11 1.256(9) . ?
O23 C91 1.318(6) . ?
O12 N11 1.209(9) . ?
N12 H12A 0.8600 . ?
N12 H12B 0.8600 . ?
N12 C32 1.420(9) . ?
O31 C79 1.314(8) . ?
N13 C46 1.349(10) . ?
N13 C42 1.334(10) . ?
O1 C15 1.300(10) . ?
N1 C5 1.339(9) . ?
N1 C1 1.321(10) . ?
N19 H19A 0.8600 . ?
N19 H19B 0.8600 . ?
N19 C58 1.490(10) . ?
O22 N22 1.237(9) . ?
O21 N22 1.232(9) . ?
N4 C10 1.333(10) . ?
N4 C14 1.345(10) . ?
N22 C61 1.443(8) . ?
N24 H24A 0.9800 . ?
N24 C72 1.501(10) . ?
N24 C73 1.422(10) . ?
N23 C74 1.331(11) . ?
N23 C78 1.343(12) . ?
N3 H3 0.9800 . ?
N3 C9 1.461(10) . ?
N3 C8 1.454(10) . ?
C64 C63 1.381(10) . ?
C64 C59 1.395(11) . ?
N14 H14A 0.9800 . ?
N14 C40 1.498(11) . ?
N14 C41 1.426(11) . ?
N17 H17A 0.8633 . ?
N17 H17B 0.8636 . ?
N17 C49 1.397(10) . ?
N11 C30 1.449(8) . ?
O19 N20 1.247(10) . ?
N28 O32 1.215(9) . ?
N28 C82 1.448(9) . ?
N28 O33 1.231(9) . ?
C5 C4 1.392(11) . ?
C5 C6 1.491(11) . ?
N16 C37 1.370(11) . ?
N16 C33 1.355(14) . ?
O28 C85 1.252(12) . ?
C30 C29 1.370(10) . ?
C30 C31 1.394(11) . ?
C29 H29 0.9300 . ?
C29 C28 1.378(9) . ?
N7 H7A 0.8600 . ?
N7 H7B 0.8600 . ?
N7 C20 1.448(14) . ?
N20 C56 1.457(11) . ?
N20 O18 1.220(10) . ?
N32 H32A 0.8613 . ?
N32 H32B 0.8617 . ?
N32 C92 1.382(10) . ?
C53 C54 1.395(11) . ?
C53 C58 1.429(10) . ?
C61 C60 1.378(11) . ?
C61 C62 1.366(10) . ?
N2 H2 0.9800 . ?
N2 C7 1.477(11) . ?
N2 C6 1.409(10) . ?
C27 C32 1.422(10) . ?
C27 C28 1.421(10) . ?
C10 C9 1.504(12) . ?
C10 C11 1.392(12) . ?
N10 H10A 0.8600 . ?
N10 H10B 0.8600 . ?
N10 C21 1.445(13) . ?
C32 C31 1.393(10) . ?
C31 H31 0.9300 . ?
C63 C62 1.385(9) . ?
C48 C47 1.406(10) . ?
C48 C49 1.429(10) . ?
C54 C55 1.395(11) . ?
C82 C83 1.384(11) . ?
C82 C81 1.359(11) . ?
C59 C60 1.369(10) . ?
C59 N21 1.403(11) . ?
N15 H15 0.9800 . ?
N15 C39 1.443(12) . ?
N15 C38 1.433(12) . ?
C56 C57 1.361(11) . ?
C56 C55 1.379(11) . ?
C46 H46 0.9300 . ?
C46 C45 1.369(11) . ?
N27 H27A 0.8734 . ?
N27 H27B 0.8771 . ?
N27 C84 1.418(11) . ?
C58 C57 1.371(11) . ?
C26 C21 1.414(14) . ?
C26 C25 1.385(14) . ?
C57 H57 0.9300 . ?
C1 H1 0.9300 . ?
C1 C2 1.374(12) . ?
C14 H14 0.9300 . ?
C14 C13 1.385(12) . ?
C60 H60 0.9300 . ?
O30 N31 1.239(12) . ?
C79 C84 1.432(11) . ?
C79 C80 1.404(10) . ?
C40 H40A 0.9700 . ?
C40 H40B 0.9700 . ?
C40 C39 1.456(14) . ?
C55 H55 0.9300 . ?
C47 C52 1.376(10) . ?
O16 N18 1.236(12) . ?
C72 H72A 0.9700 . ?
C72 H72B 0.9700 . ?
C72 C71 1.488(14) . ?
C4 H4 0.9300 . ?
C4 C3 1.348(13) . ?
C13 H13 0.9300 . ?
C13 C12 1.351(13) . ?
C74 C73 1.492(13) . ?
C74 C75 1.371(13) . ?
C83 H83 0.9300 . ?
C83 C84 1.370(10) . ?
C9 H9A 0.9700 . ?
C9 H9B 0.9700 . ?
C42 C43 1.354(12) . ?
C42 C41 1.498(12) . ?
N25 H25 0.9800 . ?
N25 C71 1.501(12) . ?
N25 C70 1.488(13) . ?
C62 H62 0.9300 . ?
C7 H7C 0.9700 . ?
C7 H7D 0.9700 . ?
C7 C8 1.446(13) . ?
C8 H8A 0.9700 . ?
C8 H8B 0.9700 . ?
C2 H2A 0.9300 . ?
C2 C3 1.381(13) . ?
C49 C50 1.401(10) . ?
C81 H81 0.9300 . ?
C81 C80 1.359(10) . ?
C6 H6A 0.9700 . ?
C6 H6B 0.9700 . ?
N26 C69 1.302(16) . ?
N26 C65 1.378(16) . ?
C52 H52 0.9300 . ?
C52 C51 1.390(13) . ?
N31 C88 1.406(14) . ?
N31 O29 1.244(11) . ?
N21 H21A 0.8742 . ?
N21 H21B 0.8731 . ?
C71 H71A 0.9700 . ?
C71 H71B 0.9700 . ?
N18 C51 1.421(10) . ?
N18 O15 1.206(12) . ?
C3 H3A 0.9300 . ?
C76 H76 0.9300 . ?
C76 C77 1.341(18) . ?
C76 C75 1.361(17) . ?
C39 H39A 0.9700 . ?
C39 H39B 0.9700 . ?
C77 H77 0.9300 . ?
C77 C78 1.363(15) . ?
C85 C86 1.400(14) . ?
C85 C90 1.399(13) . ?
C73 H73A 0.9700 . ?
C73 H73B 0.9700 . ?
C51 C50 1.374(12) . ?
C88 C87 1.372(13) . ?
C88 C89 1.399(13) . ?
C75 H75 0.9300 . ?
C45 H45 0.9300 . ?
C45 C44 1.380(14) . ?
C21 C22 1.370(13) . ?
C37 C36 1.369(14) . ?
C37 C38 1.504(14) . ?
O10 N8 1.216(10) . ?
C11 H11 0.9300 . ?
C11 C12 1.381(14) . ?
C86 C87 1.389(14) . ?
C86 Cl9 1.809(14) . ?
C86 Cl10 1.682(14) . ?
C15 C20 1.444(16) . ?
C15 C16 1.368(14) . ?
N8 O8 1.221(10) . ?
N8 C23 1.58(2) . ?
C43 H43 0.9300 . ?
C43 C44 1.376(14) . ?
C50 H50 0.9300 . ?
C41 H41A 0.9700 . ?
C41 H41B 0.9700 . ?
C78 H78 0.9300 . ?
C95 H95 0.9300 . ?
C95 C96 1.3900 . ?
C95 C94 1.3900 . ?
C96 C91 1.3900 . ?
C91 C92 1.3900 . ?
C92 C93 1.3900 . ?
C93 H93 0.9300 . ?
C93 C94 1.3900 . ?
C94 N33 1.479(10) . ?
C94 N34 1.453(9) . ?
C36 H36 0.9300 . ?
C36 C35 1.377(18) . ?
C25 C24 1.406(13) . ?
C12 H12 0.9300 . ?
C69 C68 1.441(16) . ?
C69 C70 1.481(18) . ?
N6 C18 1.461(9) . ?
N6 O5 1.218(10) . ?
N6 O3 1.234(10) . ?
C24 H24 0.9300 . ?
C24 C23 1.389(16) . ?
C33 H33 0.9300 . ?
C33 C34 1.350(15) . ?
C90 C89 1.376(14) . ?
C90 N29 1.45(2) . ?
C90 N30 1.48(2) . ?
C18 C17 1.356(17) . ?
C18 C19 1.384(17) . ?
C18 N5 1.466(9) . ?
C87 H87 0.9300 . ?
C23 C22 1.329(16) . ?
C23 N9 1.47(2) . ?
C38 H38A 0.9700 . ?
C38 H38B 0.9700 . ?
C89 H89 0.9300 . ?
C44 H44 0.9300 . ?
C20 C19 1.396(13) . ?
C22 H22 0.9300 . ?
C35 H35 0.9300 . ?
C35 C34 1.373(17) . ?
C68 H68 0.9300 . ?
C68 C67 1.345(18) . ?
C67 H67 0.9300 . ?
C67 C66 1.365(18) . ?
C16 C17 1.392(13) . ?
C16 Cl4 1.749(10) . ?
C16 Cl3 1.736(10) . ?
C70 H70A 0.9700 . ?
C70 H70B 0.9700 . ?
C17 H17 0.9300 . ?
C19 H19 0.9300 . ?
C66 H66 0.9300 . ?
C66 C65 1.342(15) . ?
C34 H34 0.9300 . ?
C65 H65 0.9300 . ?
O24 N33 1.226(10) . ?
O26 N33 1.221(10) . ?
O36 H36A 0.8492 . ?
O36 H36B 0.8507 . ?
O4 N5 1.240(10) . ?
O2 N5 1.234(10) . ?
O9 N9 1.233(10) . ?
O7 N9 1.237(10) . ?
N34 O25 1.225(10) . ?
N34 O27 1.239(10) . ?
N29 N30 0.66(3) . ?
N30 H29A 1.0330 . ?
N30 H29B 1.0330 . ?
Cl9 Cl10 0.736(13) . ?

loop_
_geom_torsion_atom_site_label_1
_geom_torsion_atom_site_label_2
_geom_torsion_atom_site_label_3
_geom_torsion_atom_site_label_4
_geom_torsion
_geom_torsion_site_symmetry_1
_geom_torsion_site_symmetry_2
_geom_torsion_site_symmetry_3
_geom_torsion_site_symmetry_4
_geom_torsion_publ_flag
Dy2 O14 C48 C47 83(2) . . . . ?
Dy2 O14 C48 C49 -96(2) . . . . ?
Dy2 N13 C46 C45 -169.6(6) . . . . ?
Dy2 N13 C42 C43 166.4(7) . . . . ?
Dy2 N13 C42 C41 -14.0(8) . . . . ?
Dy2 N14 C40 C39 35.6(9) . . . . ?
Dy2 N14 C41 C42 -35.4(8) . . . . ?
Dy2 N16 C37 C36 173.6(7) . . . . ?
Dy2 N16 C37 C38 -5.4(10) . . . . ?
Dy2 N16 C33 C34 -170.9(11) . . . . ?
Dy2 N15 C39 C40 43.3(9) . . . . ?
Dy2 N15 C38 C37 -28.1(10) . . . . ?
Dy1 O1 C15 C20 -111(4) . . . . ?
Dy1 O1 C15 C16 71(4) . . . . ?
Dy1 N1 C5 C4 -171.2(5) . . . . ?
Dy1 N1 C5 C6 4.5(9) . . . . ?
Dy1 N1 C1 C2 170.4(7) . . . . ?
Dy1 N4 C10 C9 2.3(8) . . . . ?
Dy1 N4 C10 C11 -174.9(6) . . . . ?
Dy1 N4 C14 C13 175.5(6) . . . . ?
Dy1 N3 C9 C10 -26.5(8) . . . . ?
Dy1 N3 C8 C7 40.3(9) . . . . ?
Dy1 N2 C7 C8 35.7(10) . . . . ?
Dy1 N2 C6 C5 -13.9(10) . . . . ?
Dy3 O31 C79 C84 -95.3(19) . . . . ?
Dy3 O31 C79 C80 86(2) . . . . ?
Dy3 N24 C72 C71 40.8(8) . . . . ?
Dy3 N24 C73 C74 -39.8(8) . . . . ?
Dy3 N23 C74 C73 -7.5(9) . . . . ?
Dy3 N23 C74 C75 174.3(6) . . . . ?
Dy3 N23 C78 C77 -174.9(8) . . . . ?
Dy3 N25 C71 C72 44.6(8) . . . . ?
Dy3 N25 C70 C69 -37.5(11) . . . . ?
Dy3 N26 C69 C68 173.9(8) . . . . ?
Dy3 N26 C69 C70 -5.0(14) . . . . ?
Dy3 N26 C65 C66 -174.7(9) . . . . ?
Cl7 C63 C62 C61 180.0(6) . . . . ?
Cl5 C47 C52 C51 178.3(7) . . . . ?
Cl6 C54 C55 C56 -179.8(6) . . . . ?
Cl2 C25 C24 C23 179.6(8) . . . . ?
Cl11 C96 C91 O23 -6.2(6) . . . . ?
Cl11 C96 C91 C92 178.0(5) . . . . ?
O11 C27 C32 N12 -2.8(11) . . . . ?
O11 C27 C32 C31 176.2(7) . . . . ?
O11 C27 C28 Cl1 5.6(10) . . . . ?
O11 C27 C28 C29 -174.7(7) . . . . ?
O20 C64 C63 Cl7 -4.5(11) . . . . ?
O20 C64 C63 C62 178.0(7) . . . . ?
O20 C64 C59 C60 -178.0(8) . . . . ?
O20 C64 C59 N21 4.6(13) . . . . ?
O17 C53 C54 Cl6 -0.8(10) . . . . ?
O17 C53 C54 C55 179.1(7) . . . . ?
O17 C53 C58 N19 0.9(11) . . . . ?
O17 C53 C58 C57 -179.3(7) . . . . ?
O14 C48 C47 Cl5 1.9(11) . . . . ?
O14 C48 C47 C52 -179.1(8) . . . . ?
O14 C48 C49 N17 -1.5(11) . . . . ?
O14 C48 C49 C50 -180.0(7) . . . . ?
O6 C26 C21 N10 -1.8(13) . . . . ?
O6 C26 C21 C22 179.7(8) . . . . ?
O6 C26 C25 Cl2 -0.6(12) . . . . ?
O6 C26 C25 C24 179.8(8) . . . . ?
O13 N11 C30 C29 179.8(7) . . . . ?
O13 N11 C30 C31 -0.8(10) . . . . ?
O23 C91 C92 N32 8.1(7) . . . . ?
O23 C91 C92 C93 -175.8(6) . . . . ?
O12 N11 C30 C29 -0.2(11) . . . . ?
O12 N11 C30 C31 179.2(7) . . . . ?
N12 C32 C31 C30 177.7(7) . . . . ?
O31 C79 C84 N27 -0.1(13) . . . . ?
O31 C79 C84 C83 -178.1(8) . . . . ?
O31 C79 C80 Cl8 2.9(12) . . . . ?
O31 C79 C80 C81 178.3(8) . . . . ?
N13 C46 C45 C44 3.3(13) . . . . ?
N13 C42 C43 C44 2.9(14) . . . . ?
N13 C42 C41 N14 32.5(10) . . . . ?
O1 C15 C20 N7 0.5(17) . . . . ?
O1 C15 C20 C19 178.3(10) . . . . ?
O1 C15 C16 C17 177.4(11) . . . . ?
O1 C15 C16 Cl4 8.8(18) . . . . ?
O1 C15 C16 Cl3 -6.3(19) . . . . ?
N1 C5 C4 C3 1.5(12) . . . . ?
N1 C5 C6 N2 5.9(11) . . . . ?
N1 C1 C2 C3 -0.2(15) . . . . ?
N19 C58 C57 C56 179.8(8) . . . . ?
O22 N22 C61 C60 178.4(8) . . . . ?
O22 N22 C61 C62 -0.1(11) . . . . ?
O21 N22 C61 C60 -2.1(11) . . . . ?
O21 N22 C61 C62 179.4(7) . . . . ?
N4 C10 C9 N3 15.6(10) . . . . ?
N4 C10 C11 C12 0.6(13) . . . . ?
N4 C14 C13 C12 -1.9(13) . . . . ?
N22 C61 C60 C59 176.6(8) . . . . ?
N22 C61 C62 C63 -176.6(7) . . . . ?
N24 C72 C71 N25 -56.1(9) . . . . ?
N23 C74 C73 N24 31.2(10) . . . . ?
N23 C74 C75 C76 1.0(14) . . . . ?
C64 C63 C62 C61 -2.6(12) . . . . ?
C64 C59 C60 C61 2.5(14) . . . . ?
N14 C40 C39 N15 -52.2(10) . . . . ?
N17 C49 C50 C51 -179.6(8) . . . . ?
N11 C30 C29 C28 177.0(6) . . . . ?
N11 C30 C31 C32 -175.6(6) . . . . ?
O19 N20 C56 C57 -3.1(12) . . . . ?
O19 N20 C56 C55 177.9(7) . . . . ?
N28 C82 C83 C84 -179.9(9) . . . . ?
N28 C82 C81 C80 -179.9(8) . . . . ?
C5 N1 C1 C2 0.2(12) . . . . ?
C5 C4 C3 C2 -1.5(14) . . . . ?
N16 C37 C36 C35 -2.1(17) . . . . ?
N16 C37 C38 N15 22.2(12) . . . . ?
N16 C33 C34 C35 -3(2) . . . . ?
O28 C85 C86 C87 -179.8(12) . . . . ?
O28 C85 C86 Cl9 -11.4(18) . . . . ?
O28 C85 C86 Cl10 15.1(19) . . . . ?
O28 C85 C90 C89 -177.6(12) . . . . ?
O28 C85 C90 N29 -12(2) . . . . ?
O28 C85 C90 N30 17(2) . . . . ?
C30 C29 C28 Cl1 178.1(5) . . . . ?
C30 C29 C28 C27 -1.5(11) . . . . ?
C29 C30 C31 C32 3.8(11) . . . . ?
N7 C20 C19 C18 179.9(11) . . . . ?
N20 C56 C57 C58 -179.2(7) . . . . ?
N20 C56 C55 C54 179.0(7) . . . . ?
N32 C92 C93 C94 176.0(6) . . . . ?
C53 C54 C55 C56 0.3(11) . . . . ?
C53 C58 C57 C56 0.0(12) . . . . ?
N2 C7 C8 N3 -50.6(11) . . . . ?
C27 C32 C31 C30 -1.2(11) . . . . ?
O32 N28 C82 C83 -179.1(9) . . . . ?
O32 N28 C82 C81 -1.3(14) . . . . ?
C10 N4 C14 C13 0.6(11) . . . . ?
C10 C11 C12 C13 -1.8(14) . . . . ?
N10 C21 C22 C23 -176.8(9) . . . . ?
C32 C27 C28 Cl1 -175.8(5) . . . . ?
C32 C27 C28 C29 3.9(10) . . . . ?
C31 C30 C29 C28 -2.4(11) . . . . ?
C63 C64 C59 C60 -0.3(13) . . . . ?
C63 C64 C59 N21 -177.6(9) . . . . ?
C48 C47 C52 C51 -0.7(14) . . . . ?
C48 C49 C50 C51 -1.1(13) . . . . ?
C54 C53 C58 N19 -179.5(7) . . . . ?
C54 C53 C58 C57 0.3(11) . . . . ?
C28 C27 C32 N12 178.5(7) . . . . ?
C28 C27 C32 C31 -2.5(11) . . . . ?
C82 C83 C84 N27 -179.8(9) . . . . ?
C82 C83 C84 C79 -1.8(14) . . . . ?
C82 C81 C80 Cl8 176.7(7) . . . . ?
C82 C81 C80 C79 1.4(14) . . . . ?
C59 C64 C63 Cl7 177.8(6) . . . . ?
C59 C64 C63 C62 0.3(12) . . . . ?
O33 N28 C82 C83 -0.8(14) . . . . ?
O33 N28 C82 C81 176.9(9) . . . . ?
C46 N13 C42 C43 -3.6(11) . . . . ?
C46 N13 C42 C41 175.9(7) . . . . ?
C46 C45 C44 C43 -3.9(15) . . . . ?
C58 C53 C54 Cl6 179.7(6) . . . . ?
C58 C53 C54 C55 -0.5(11) . . . . ?
C26 C21 C22 C23 1.7(15) . . . . ?
C26 C25 C24 C23 -0.8(14) . . . . ?
C57 C56 C55 C54 0.0(11) . . . . ?
C1 N1 C5 C4 -0.8(11) . . . . ?
C1 N1 C5 C6 174.9(7) . . . . ?
C1 C2 C3 C4 0.9(15) . . . . ?
C14 N4 C10 C9 177.2(6) . . . . ?
C14 N4 C10 C11 0.0(10) . . . . ?
C14 C13 C12 C11 2.4(14) . . . . ?
C60 C61 C62 C63 4.9(12) . . . . ?
O30 N31 C88 C87 -15(2) . . . . ?
O30 N31 C88 C89 161.5(13) . . . . ?
O18 N20 C56 C57 176.2(9) . . . . ?
O18 N20 C56 C55 -2.8(12) . . . . ?
C40 N14 C41 C42 -171.1(7) . . . . ?
C55 C56 C57 C58 -0.2(13) . . . . ?
C47 C48 C49 N17 178.8(7) . . . . ?
C47 C48 C49 C50 0.3(11) . . . . ?
C47 C52 C51 N18 179.2(9) . . . . ?
C47 C52 C51 C50 -0.3(14) . . . . ?
O16 N18 C51 C52 0.7(16) . . . . ?
O16 N18 C51 C50 -179.9(11) . . . . ?
C72 N24 C73 C74 -170.3(7) . . . . ?
C4 C5 C6 N2 -178.3(7) . . . . ?
C74 N23 C78 C77 1.5(14) . . . . ?
C83 C82 C81 C80 -2.2(14) . . . . ?
C9 N3 C8 C7 177.4(7) . . . . ?
C9 C10 C11 C12 -176.5(8) . . . . ?
C42 N13 C46 C45 0.4(11) . . . . ?
C42 C43 C44 C45 1.0(16) . . . . ?
C62 C61 C60 C59 -4.9(13) . . . . ?
C7 N2 C6 C5 -156.9(8) . . . . ?
C84 C79 C80 Cl8 -176.2(7) . . . . ?
C84 C79 C80 C81 -0.8(13) . . . . ?
C8 N3 C9 C10 -161.7(7) . . . . ?
C49 C48 C47 Cl5 -178.4(6) . . . . ?
C49 C48 C47 C52 0.7(12) . . . . ?
C81 C82 C83 C84 2.4(14) . . . . ?
C6 C5 C4 C3 -174.1(8) . . . . ?
C6 N2 C7 C8 -178.7(8) . . . . ?
C80 C79 C84 N27 179.0(9) . . . . ?
C80 C79 C84 C83 1.0(13) . . . . ?
N26 C69 C68 C67 -0.9(18) . . . . ?
N26 C69 C70 N25 28.3(15) . . . . ?
C52 C51 C50 C49 1.1(14) . . . . ?
N31 C88 C87 C86 178.0(12) . . . . ?
N31 C88 C89 C90 -175.5(12) . . . . ?
N21 C59 C60 C61 179.7(10) . . . . ?
C71 N25 C70 C69 -170.8(9) . . . . ?
N18 C51 C50 C49 -178.3(9) . . . . ?
C76 C77 C78 N23 0.4(18) . . . . ?
C39 N15 C38 C37 -164.7(8) . . . . ?
C77 C76 C75 C74 1.1(17) . . . . ?
C85 C86 C87 C88 0(2) . . . . ?
C85 C86 Cl9 Cl10 109(2) . . . . ?
C85 C86 Cl10 Cl9 -84(2) . . . . ?
C85 C90 C89 C88 -5(2) . . . . ?
C85 C90 N29 N30 99(4) . . . . ?
C85 C90 N30 N29 -94(4) . . . . ?
C73 N24 C72 C71 172.4(7) . . . . ?
C73 C74 C75 C76 -177.2(9) . . . . ?
C75 C74 C73 N24 -150.5(8) . . . . ?
C75 C76 C77 C78 -1.8(19) . . . . ?
O29 N31 C88 C87 170.6(13) . . . . ?
O29 N31 C88 C89 -13(2) . . . . ?
C21 C26 C25 Cl2 -178.7(7) . . . . ?
C21 C26 C25 C24 1.7(14) . . . . ?
C37 N16 C33 C34 0.2(18) . . . . ?
C37 C36 C35 C34 -1(2) . . . . ?
O10 N8 C23 C24 -7(3) . . . . ?
O10 N8 C23 C22 174.3(19) . . . . ?
C11 C10 C9 N3 -167.1(7) . . . . ?
C86 C85 C90 C89 6.1(19) . . . . ?
C86 C85 C90 N29 171.4(14) . . . . ?
C86 C85 C90 N30 -159.4(14) . . . . ?
C15 C20 C19 C18 2.2(19) . . . . ?
C15 C16 C17 C18 6(2) . . . . ?
N8 C23 C22 C21 177.3(16) . . . . ?
C43 C42 C41 N14 -148.0(8) . . . . ?
C41 N14 C40 C39 172.4(7) . . . . ?
C41 C42 C43 C44 -176.6(9) . . . . ?
C78 N23 C74 C73 176.0(7) . . . . ?
C78 N23 C74 C75 -2.2(12) . . . . ?
C95 C96 C91 O23 175.9(6) . . . . ?
C95 C96 C91 C92 0.0 . . . . ?
C95 C94 N33 O24 -10(4) . . . . ?
C95 C94 N33 O26 180(3) . . . . ?
C95 C94 N34 O25 -8(3) . . . . ?
C95 C94 N34 O27 172.5(12) . . . . ?
C96 C95 C94 C93 0.0 . . . . ?
C96 C95 C94 N33 179.5(13) . . . . ?
C96 C95 C94 N34 -177.2(11) . . . . ?
C96 C91 C92 N32 -176.1(6) . . . . ?
C96 C91 C92 C93 0.0 . . . . ?
C91 C92 C93 C94 0.0 . . . . ?
C92 C93 C94 C95 0.0 . . . . ?
C92 C93 C94 N33 -179(2) . . . . ?
C92 C93 C94 N34 177.6(10) . . . . ?
C93 C94 N33 O24 170(3) . . . . ?
C93 C94 N33 O26 -1(4) . . . . ?
C93 C94 N34 O25 174(2) . . . . ?
C93 C94 N34 O27 -5(2) . . . . ?
C94 C95 C96 Cl11 -177.9(5) . . . . ?
C94 C95 C96 C91 0.0 . . . . ?
C36 C37 C38 N15 -156.8(9) . . . . ?
C36 C35 C34 C33 3(2) . . . . ?
C25 C26 C21 N10 176.4(8) . . . . ?
C25 C26 C21 C22 -2.2(14) . . . . ?
C25 C24 C23 N8 -178.3(12) . . . . ?
C25 C24 C23 C22 0.3(16) . . . . ?
C25 C24 C23 N9 176.0(14) . . . . ?
C69 N26 C65 C66 -3.6(17) . . . . ?
C69 C68 C67 C66 -0.4(19) . . . . ?
O8 N8 C23 C24 178.3(17) . . . . ?
O8 N8 C23 C22 0(3) . . . . ?
N6 C18 C17 C16 -170.7(14) . . . . ?
N6 C18 C19 C20 159.2(19) . . . . ?
C24 C23 C22 C21 -0.8(17) . . . . ?
C24 C23 N9 O9 21(3) . . . . ?
C24 C23 N9 O7 -163(2) . . . . ?
O15 N18 C51 C52 -179.3(11) . . . . ?
O15 N18 C51 C50 0.1(16) . . . . ?
C33 N16 C37 C36 2.3(14) . . . . ?
C33 N16 C37 C38 -176.7(9) . . . . ?
C90 C85 C86 C87 -4(2) . . . . ?
C90 C85 C86 Cl9 164.8(10) . . . . ?
C90 C85 C86 Cl10 -168.7(10) . . . . ?
C87 C88 C89 C90 1(2) . . . . ?
C87 C86 Cl9 Cl10 -82(2) . . . . ?
C87 C86 Cl10 Cl9 110(2) . . . . ?
C38 N15 C39 C40 -179.3(8) . . . . ?
C38 C37 C36 C35 176.8(12) . . . . ?
C89 C88 C87 C86 1(2) . . . . ?
C89 C90 N29 N30 -95(4) . . . . ?
C89 C90 N30 N29 100(4) . . . . ?
O5 N6 C18 C17 -4(3) . . . . ?
O5 N6 C18 C19 -163(2) . . . . ?
C20 C15 C16 C17 -1.1(19) . . . . ?
C20 C15 C16 Cl4 -169.7(12) . . . . ?
C20 C15 C16 Cl3 175.2(12) . . . . ?
C22 C23 N9 O9 -163.0(19) . . . . ?
C22 C23 N9 O7 13(3) . . . . ?
C68 C69 C70 N25 -150.6(10) . . . . ?
C68 C67 C66 C65 -0.3(19) . . . . ?
C67 C66 C65 N26 2.3(18) . . . . ?
O3 N6 C18 C17 -169.0(19) . . . . ?
O3 N6 C18 C19 31(3) . . . . ?
C16 C15 C20 N7 179.0(10) . . . . ?
C16 C15 C20 C19 -3.2(17) . . . . ?
C70 N25 C71 C72 177.9(8) . . . . ?
C70 C69 C68 C67 177.9(11) . . . . ?
C17 C18 C19 C20 3(2) . . . . ?
C17 C18 N5 O4 8(3) . . . . ?
C17 C18 N5 O2 177(2) . . . . ?
C19 C18 C17 C16 -7(2) . . . . ?
C19 C18 N5 O4 -169.4(19) . . . . ?
C19 C18 N5 O2 -1(3) . . . . ?
C65 N26 C69 C68 2.7(17) . . . . ?
C65 N26 C69 C70 -176.2(10) . . . . ?
N5 C18 C17 C16 175.3(18) . . . . ?
N5 C18 C19 C20 -178.8(15) . . . . ?
N9 C23 C22 C21 -177.1(13) . . . . ?
N29 C90 C89 C88 -169.5(14) . . . . ?
N30 C90 C89 C88 160.3(14) . . . . ?
Cl9 C86 C87 C88 -167.9(10) . . . . ?
Cl10 C86 C87 C88 165.8(11) . . . . ?
Cl4 C16 C17 C18 173.6(13) . . . . ?
Cl3 C16 C17 C18 -170.1(13) . . . . ?

loop_
_platon_squeeze_void_nr
_platon_squeeze_void_average_x
_platon_squeeze_void_average_y
_platon_squeeze_void_average_z
_platon_squeeze_void_volume
_platon_squeeze_void_count_electrons
_platon_squeeze_void_content
1 0.000 0.000 1.000 137 22 ' '
2 0.116 0.352 0.422 124 15 ' '
3 -0.116 0.648 0.578 124 15 ' '
4 0.500 0.000 0.500 94 11 ' '
